data_1561474
loop_
_publ_author_name
'Guo, Ji'
'Chang, Qing'
'Liu, Zhiwei'
'Wang, Yangming'
'Liu, Chuanhong'
'Wang, Mou'
'Huang, Danmeng'
'Chen, Guanying'
'Zhao, Hongmei'
'Wang, Wei'
'Fang, Xikui'

_publ_section_title
;
 How to not build a cage: endohedral functionalization of
 polyoxometalate-based metal-organic polyhedra.
;
_journal_issue 21
_journal_name_full 'Chemical science'
_journal_page_first 7361
_journal_page_last 7368
_journal_paper_doi 10.1039/d1sc01243f
_journal_volume 12
_journal_year 2021
_chemical_formula_sum 'C369 H665 N31 O227 P8 S0 V48'
_chemical_formula_weight 11861.16
_space_group_crystal_system monoclinic
_space_group_IT_number 14
_space_group_name_Hall '-P 2yn'
_space_group_name_H-M_alt 'P 1 21/n 1'
_atom_sites_solution_hydrogens geom
_atom_sites_solution_primary direct
_atom_sites_solution_secondary difmap
_audit_creation_method SHELXL-2018/3
_audit_update_record
;
2021-01-07 deposited with the CCDC.	2021-04-03 downloaded from the CCDC.
;
_cell_angle_alpha 90
_cell_angle_beta 109.572(2)
_cell_angle_gamma 90
_cell_formula_units_Z 2
_cell_length_a 24.9860(16)
_cell_length_b 42.565(3)
_cell_length_c 25.2167(18)
_cell_measurement_reflns_used 9979
_cell_measurement_temperature 173(2)
_cell_measurement_theta_max 20.69
_cell_measurement_theta_min 2.25
_cell_volume 25269(3)
_computing_cell_refinement 'Bruker APEX3'
_computing_data_collection 'Bruker APEX3'
_computing_data_reduction 'Bruker APEX3'
_computing_molecular_graphics 'Bruker SHELXTL'
_computing_publication_material 'Bruker SHELXTL'
_computing_structure_refinement 'SHELXL-2018/3 (Sheldrick, 2018)'
_computing_structure_solution 'SHELXT 2014/5 (Sheldrick, 2014)'
_diffrn_ambient_temperature 173(2)
_diffrn_measured_fraction_theta_full 0.995
_diffrn_measured_fraction_theta_max 0.995
_diffrn_measurement_device_type 'ImuS 3.0'
_diffrn_measurement_method '\f and \w scans'
_diffrn_radiation_type MoK\a
_diffrn_radiation_wavelength 0.71073
_diffrn_reflns_av_R_equivalents 0.0914
_diffrn_reflns_av_unetI/netI 0.1264
_diffrn_reflns_Laue_measured_fraction_full 0.995
_diffrn_reflns_Laue_measured_fraction_max 0.995
_diffrn_reflns_limit_h_max 26
_diffrn_reflns_limit_h_min -27
_diffrn_reflns_limit_k_max 47
_diffrn_reflns_limit_k_min -47
_diffrn_reflns_limit_l_max 28
_diffrn_reflns_limit_l_min -28
_diffrn_reflns_number 104767
_diffrn_reflns_point_group_measured_fraction_full 0.995
_diffrn_reflns_point_group_measured_fraction_max 0.995
_diffrn_reflns_theta_full 23.280
_diffrn_reflns_theta_max 23.280
_diffrn_reflns_theta_min 2.180
_diffrn_source 'ImuS 3.0'
_exptl_absorpt_coefficient_mu 0.962
_exptl_absorpt_correction_T_max 0.7345
_exptl_absorpt_correction_T_min 0.6692
_exptl_absorpt_correction_type multi-scan
_exptl_absorpt_process_details 'Bruker SADABS, 2006/1'
_exptl_crystal_colour red
_exptl_crystal_density_diffrn 1.559
_exptl_crystal_density_method 'not measured'
_exptl_crystal_description prism
_exptl_crystal_F_000 12272
_exptl_crystal_size_max 0.250
_exptl_crystal_size_mid 0.240
_exptl_crystal_size_min 0.240
_refine_diff_density_max 1.167
_refine_diff_density_min -0.734
_refine_diff_density_rms 0.112
_refine_ls_extinction_method none
_refine_ls_goodness_of_fit_ref 1.030
_refine_ls_hydrogen_treatment constr
_refine_ls_matrix_type full
_refine_ls_number_parameters 1867
_refine_ls_number_reflns 36203
_refine_ls_number_restraints 91
_refine_ls_restrained_S_all 1.032
_refine_ls_R_factor_all 0.2255
_refine_ls_R_factor_gt 0.1215
_refine_ls_shift/su_max 0.001
_refine_ls_shift/su_mean 0.000
_refine_ls_structure_factor_coef Fsqd
_refine_ls_weighting_details 'w=1/[\s^2^(Fo^2^)+(0.1445P)^2^+260.6376P] where P=(Fo^2^+2Fc^2^)/3'
_refine_ls_weighting_scheme calc
_refine_ls_wR_factor_gt 0.2960
_refine_ls_wR_factor_ref 0.3816
_reflns_Friedel_coverage 0.000
_reflns_number_gt 16159
_reflns_number_total 36203
_reflns_threshold_expression 'I > 2\s(I)'
_cod_data_source_file d1sc01243f3.cif
_cod_data_source_block gj_1b_sq
_cod_depositor_comments 'Adding full bibliography for 1561473--1561476.cif.'
_cod_original_sg_symbol_H-M 'P 21/n'
_cod_database_code 1561474
_shelx_shelxl_version_number 2018/3
_shelx_space_group_comment
; 
The symmetry employed for this shelxl refinement is uniquely defined 
by the following loop, which should always be used as a source of 
symmetry information in preference to the above space-group names. 
They are only intended as comments. 
;
_shelx_estimated_absorpt_t_min 0.795
_shelx_estimated_absorpt_t_max 0.802

loop_
_space_group_symop_operation_xyz
'x, y, z'
'-x+1/2, y+1/2, -z+1/2'
'-x, -y, -z'
'x-1/2, -y-1/2, z-1/2'

loop_
_atom_site_label
_atom_site_type_symbol
_atom_site_fract_x
_atom_site_fract_y
_atom_site_fract_z
_atom_site_U_iso_or_equiv
_atom_site_adp_type
_atom_site_occupancy
_atom_site_site_symmetry_order
_atom_site_calc_flag
_atom_site_refinement_flags_posn
_atom_site_refinement_flags_adp
_atom_site_refinement_flags_occupancy
_atom_site_disorder_assembly
_atom_site_disorder_group
C1 C 0.5999(10) 0.3714(5) 0.0466(10) 0.140(8) Uiso 1 1 d . . . . .
H1A H 0.563233 0.368733 0.052321 0.211 Uiso 1 1 d R U . . .
H1B H 0.618037 0.350877 0.048119 0.211 Uiso 1 1 d R U . . .
H1C H 0.593866 0.381093 0.009815 0.211 Uiso 1 1 d R U . . .
C2 C 0.5534(7) 0.4589(4) -0.0127(7) 0.096(5) Uiso 1 1 d . . . . .
H2A H 0.523560 0.453111 -0.047877 0.143 Uiso 1 1 d R U . . .
H2B H 0.590696 0.455915 -0.016846 0.143 Uiso 1 1 d R U . . .
H2C H 0.548867 0.480962 -0.003991 0.143 Uiso 1 1 d R U . . .
C3 C 0.4531(11) 0.3854(6) -0.0354(11) 0.175(11) Uiso 1 1 d . . . . .
H3A H 0.471065 0.365065 -0.036245 0.263 Uiso 1 1 d R U . . .
H3B H 0.469009 0.401245 -0.054082 0.263 Uiso 1 1 d R U . . .
H3C H 0.412045 0.383717 -0.054994 0.263 Uiso 1 1 d R U . . .
C4 C 0.3855(12) 0.3151(7) 0.0269(12) 0.181(11) Uiso 1 1 d . . . . .
H4A H 0.346504 0.320641 0.023686 0.272 Uiso 1 1 d R U . . .
H4B H 0.393504 0.293497 0.040949 0.272 Uiso 1 1 d R U . . .
H4C H 0.390047 0.316631 -0.010122 0.272 Uiso 1 1 d R U . . .
C5 C 0.5461(10) 0.2962(5) 0.0690(10) 0.140(8) Uiso 1 1 d . . . . .
H5A H 0.580580 0.300690 0.060074 0.210 Uiso 1 1 d R U . . .
H5B H 0.512666 0.299605 0.035503 0.210 Uiso 1 1 d R U . . .
H5C H 0.546824 0.274331 0.081349 0.210 Uiso 1 1 d R U . . .
C6 C 0.7082(10) 0.3122(6) 0.1505(10) 0.156(9) Uiso 1 1 d . . . . .
H6A H 0.744921 0.322630 0.167717 0.233 Uiso 1 1 d R U . . .
H6B H 0.703640 0.306473 0.111606 0.233 Uiso 1 1 d R U . . .
H6C H 0.706542 0.293266 0.171927 0.233 Uiso 1 1 d R U . . .
C7 C 0.7059(8) 0.4435(4) 0.2166(8) 0.108(6) Uiso 1 1 d . . . . .
H7A H 0.688523 0.464041 0.218023 0.162 Uiso 1 1 d R U . . .
H7B H 0.738330 0.446267 0.203485 0.162 Uiso 1 1 d R U . . .
H7C H 0.718847 0.434188 0.254299 0.162 Uiso 1 1 d R U . . .
C8 C 0.4059(9) 0.4424(5) 0.1238(9) 0.123(7) Uiso 1 1 d . . . . .
H8A H 0.437705 0.455063 0.147395 0.185 Uiso 1 1 d R U . . .
H8B H 0.392775 0.428306 0.147586 0.185 Uiso 1 1 d R U . . .
H8C H 0.374691 0.456319 0.102767 0.185 Uiso 1 1 d R U . . .
C9 C 0.5381(11) 0.3166(6) 0.2650(11) 0.158(9) Uiso 1 1 d . . . . .
H9A H 0.556531 0.296530 0.279033 0.238 Uiso 1 1 d R U . . .
H9B H 0.499140 0.316402 0.265614 0.238 Uiso 1 1 d R U . . .
H9C H 0.559373 0.333721 0.288902 0.238 Uiso 1 1 d R U . . .
C10 C 1.0088(9) 0.5415(5) 0.8848(9) 0.125(7) Uiso 1 1 d . . . . .
H10A H 1.001459 0.529436 0.914745 0.188 Uiso 1 1 d R U . . .
H10B H 1.016955 0.563394 0.896797 0.188 Uiso 1 1 d R U . . .
H10C H 1.041445 0.532482 0.876952 0.188 Uiso 1 1 d R U . . .
C11 C 1.0570(8) 0.4806(5) 0.7925(8) 0.111(6) Uiso 1 1 d . . . . .
H11A H 1.080660 0.475654 0.831200 0.167 Uiso 1 1 d R U . . .
H11B H 1.070941 0.499872 0.780285 0.167 Uiso 1 1 d R U . . .
H11C H 1.058827 0.463230 0.767629 0.167 Uiso 1 1 d R U . . .
C12 C 0.9846(9) 0.4610(5) 0.9009(9) 0.118(7) Uiso 1 1 d . . . . .
H12A H 0.962760 0.480192 0.900677 0.176 Uiso 1 1 d R U . . .
H12B H 1.020863 0.466632 0.896270 0.176 Uiso 1 1 d R U . . .
H12C H 0.991816 0.449997 0.936669 0.176 Uiso 1 1 d R U . . .
C13 C 0.9027(9) 0.4182(5) 0.9779(9) 0.120(7) Uiso 1 1 d . . . . .
H13A H 0.911566 0.432341 1.010462 0.181 Uiso 1 1 d R U . . .
H13B H 0.937696 0.408428 0.976668 0.181 Uiso 1 1 d R U . . .
H13C H 0.876303 0.401919 0.981233 0.181 Uiso 1 1 d R U . . .
C14 C 0.9152(7) 0.5059(4) 0.9850(7) 0.095(5) Uiso 1 1 d . . . . .
H14A H 0.918273 0.527679 0.998165 0.143 Uiso 1 1 d R U . . .
H14B H 0.951537 0.499168 0.981870 0.143 Uiso 1 1 d R U . . .
H14C H 0.905499 0.492306 1.011824 0.143 Uiso 1 1 d R U . . .
C15 C 0.9109(8) 0.5930(4) 0.9343(8) 0.109(6) Uiso 1 1 d . . . . .
H15A H 0.926268 0.609414 0.916216 0.164 Uiso 1 1 d R U . . .
H15B H 0.940972 0.585324 0.967850 0.164 Uiso 1 1 d R U . . .
H15C H 0.879777 0.601637 0.945185 0.164 Uiso 1 1 d R U . . .
C16 C 0.8649(11) 0.5647(6) 0.6954(11) 0.158(9) Uiso 1 1 d . . . . .
H16A H 0.864203 0.586967 0.704896 0.237 Uiso 1 1 d R U . . .
H16B H 0.825951 0.556904 0.678879 0.237 Uiso 1 1 d R U . . .
H16C H 0.884967 0.562146 0.668242 0.237 Uiso 1 1 d R U . . .
C17 C 0.7110(9) 0.5075(5) 0.8457(9) 0.120(7) Uiso 1 1 d . . . . .
H17A H 0.693717 0.526510 0.854693 0.180 Uiso 1 1 d R U . . .
H17B H 0.690272 0.488985 0.851311 0.180 Uiso 1 1 d R U . . .
H17C H 0.709438 0.508357 0.806311 0.180 Uiso 1 1 d R U . . .
C18 C 0.8571(8) 0.3976(5) 0.7329(8) 0.109(6) Uiso 1 1 d . . . . .
H18A H 0.855708 0.404875 0.695541 0.163 Uiso 1 1 d R U . . .
H18B H 0.818424 0.393732 0.732786 0.163 Uiso 1 1 d R U . . .
H18C H 0.879176 0.378121 0.742166 0.163 Uiso 1 1 d R U . . .
C19 C 0.0904(8) 0.4055(4) 0.7098(8) 0.106(6) Uiso 1 1 d . . . . .
H19A H 0.084773 0.421225 0.735846 0.159 Uiso 1 1 d R U . . .
H19B H 0.097178 0.384919 0.728219 0.159 Uiso 1 1 d R U . . .
H19C H 0.056495 0.404517 0.676108 0.159 Uiso 1 1 d R U . . .
C20 C 0.2455(8) 0.3794(5) 0.8439(9) 0.117(7) Uiso 1 1 d . . . . .
H20A H 0.239878 0.358268 0.856446 0.176 Uiso 1 1 d R U . . .
H20B H 0.221922 0.394394 0.855794 0.176 Uiso 1 1 d R U . . .
H20C H 0.285539 0.385345 0.860580 0.176 Uiso 1 1 d R U . . .
C21 C 0.1591(8) 0.3355(5) 0.6937(8) 0.113(6) Uiso 1 1 d . . . . .
H21A H 0.153076 0.336765 0.730040 0.170 Uiso 1 1 d DR U . . .
H21B H 0.136810 0.318025 0.671759 0.170 Uiso 1 1 d R U . . .
H21C H 0.147134 0.355164 0.672999 0.170 Uiso 1 1 d R U . . .
C22 C 0.1369(8) 0.2778(5) 0.5811(9) 0.118(7) Uiso 1 1 d . . . . .
H22A H 0.097046 0.280706 0.557658 0.177 Uiso 1 1 d R U . . .
H22B H 0.138919 0.271655 0.619157 0.177 Uiso 1 1 d R U . . .
H22C H 0.153797 0.261219 0.564730 0.177 Uiso 1 1 d R U . . .
C23 C 0.0475(11) 0.3474(6) 0.5669(11) 0.159(9) Uiso 1 1 d . . . . .
H23A H 0.038424 0.358736 0.596592 0.238 Uiso 1 1 d R U . . .
H23B H 0.059020 0.325856 0.579399 0.238 Uiso 1 1 d R U . . .
H23C H 0.013964 0.346842 0.532768 0.238 Uiso 1 1 d R U . . .
C24 C 0.0053(8) 0.4372(5) 0.5657(9) 0.121(7) Uiso 1 1 d . . . . .
H24A H 0.003354 0.456769 0.544701 0.181 Uiso 1 1 d R U . . .
H24B H -0.005031 0.441369 0.599283 0.181 Uiso 1 1 d R U . . .
H24C H -0.021192 0.421846 0.541823 0.181 Uiso 1 1 d R U . . .
C25 C 0.3670(9) 0.3303(5) 0.6995(9) 0.127(7) Uiso 1 1 d . . . . .
H25A H 0.372063 0.308696 0.713874 0.190 Uiso 1 1 d R U . . .
H25B H 0.391447 0.344448 0.727944 0.190 Uiso 1 1 d R U . . .
H25C H 0.377148 0.331398 0.665196 0.190 Uiso 1 1 d R U . . .
C26 C 0.1786(14) 0.3943(8) 0.4652(14) 0.218(14) Uiso 1 1 d . . . . .
H26A H 0.169126 0.385844 0.427019 0.327 Uiso 1 1 d R U . . .
H26B H 0.217938 0.388946 0.487078 0.327 Uiso 1 1 d R U . . .
H26C H 0.174286 0.417239 0.463313 0.327 Uiso 1 1 d R U . . .
C27 C 0.2350(12) 0.4847(6) 0.7015(12) 0.177(11) Uiso 1 1 d . . . . .
H27A H 0.208432 0.501691 0.701278 0.265 Uiso 1 1 d R U . . .
H27B H 0.251734 0.488512 0.672083 0.265 Uiso 1 1 d R U . . .
H27C H 0.265112 0.483950 0.738268 0.265 Uiso 1 1 d R U . . .
C28 C 0.4943(12) 0.1714(7) 0.5375(12) 0.189(12) Uiso 1 1 d . . . . .
H28A H 0.470637 0.168266 0.498126 0.283 Uiso 1 1 d R U . . .
H28B H 0.471510 0.167895 0.561869 0.283 Uiso 1 1 d R U . . .
H28C H 0.526167 0.156618 0.547434 0.283 Uiso 1 1 d R U . . .
C29 C 0.6180(17) 0.1904(10) 0.6580(18) 0.29(2) Uiso 1 1 d . . . . .
H29A H 0.592347 0.174567 0.634444 0.439 Uiso 1 1 d R U . . .
H29B H 0.635204 0.182123 0.696252 0.439 Uiso 1 1 d R U . . .
H29C H 0.647848 0.195338 0.642218 0.439 Uiso 1 1 d R U . . .
C30 C 0.7211(10) 0.2269(6) 0.7810(10) 0.149(9) Uiso 1 1 d . . . . .
H30A H 0.710316 0.205853 0.765195 0.224 Uiso 1 1 d R U . . .
H30B H 0.705940 0.230401 0.811639 0.224 Uiso 1 1 d R U . . .
H30C H 0.762639 0.228581 0.795586 0.224 Uiso 1 1 d R U . . .
C31 C 0.7673(10) 0.2181(5) 0.6528(10) 0.142(8) Uiso 1 1 d . . . . .
H31A H 0.808249 0.221604 0.663152 0.214 Uiso 1 1 d R U . . .
H31B H 0.753781 0.205910 0.617870 0.214 Uiso 1 1 d R U . . .
H31C H 0.759461 0.206446 0.682985 0.214 Uiso 1 1 d R U . . .
C32 C 0.7582(12) 0.2279(7) 0.5076(12) 0.188(12) Uiso 1 1 d . . . . .
H32A H 0.741410 0.208043 0.489994 0.282 Uiso 1 1 d R U . . .
H32B H 0.791452 0.223500 0.540725 0.282 Uiso 1 1 d R U . . .
H32C H 0.769671 0.240367 0.480547 0.282 Uiso 1 1 d R U . . .
C33 C 0.4933(8) 0.2815(4) 0.6818(8) 0.103(6) Uiso 1 1 d . . . . .
H33A H 0.457976 0.283228 0.649667 0.155 Uiso 1 1 calc R U . . .
H33B H 0.485617 0.270774 0.712876 0.155 Uiso 1 1 calc R U . . .
H33C H 0.508394 0.302504 0.693849 0.155 Uiso 1 1 calc R U . . .
C34 C 0.6398(16) 0.1976(9) 0.5438(16) 0.259(18) Uiso 1 1 d . . . . .
H34A H 0.616892 0.185579 0.561569 0.389 Uiso 1 1 d R U . . .
H34B H 0.666382 0.211111 0.572027 0.389 Uiso 1 1 d R U . . .
H34C H 0.661059 0.183128 0.528166 0.389 Uiso 1 1 d R U . . .
C35 C 0.7556(11) 0.3343(6) 0.6497(11) 0.169(10) Uiso 1 1 d . . . . .
H35A H 0.738634 0.347522 0.616519 0.254 Uiso 1 1 d R U . . .
H35B H 0.797070 0.335162 0.660731 0.254 Uiso 1 1 d R U . . .
H35C H 0.743794 0.341886 0.680791 0.254 Uiso 1 1 d R U . . .
C36 C 0.5327(15) 0.2932(8) 0.4254(15) 0.237(16) Uiso 1 1 d . . . . .
H36A H 0.491644 0.291706 0.417840 0.355 Uiso 1 1 calc R U . . .
H36B H 0.548638 0.309720 0.453242 0.355 Uiso 1 1 calc R U . . .
H36C H 0.539853 0.298211 0.390468 0.355 Uiso 1 1 calc R U . . .
C37 C 0.3822(8) 0.3531(4) 0.1620(8) 0.082(5) Uani 1 1 d . . . . .
C38 C 0.2232(9) 0.4106(5) 0.1937(8) 0.093(6) Uani 1 1 d . . . . .
C39 C 0.3046(7) 0.3823(4) 0.1833(6) 0.072(4) Uani 1 1 d . . . . .
H39 H 0.299272 0.394103 0.149975 0.087 Uiso 1 1 calc R U . . .
C40 C 0.3484(7) 0.3590(4) 0.1999(7) 0.081(5) Uani 1 1 d . . . . .
C41 C 0.3561(7) 0.3425(4) 0.2499(8) 0.084(5) Uani 1 1 d . U . . .
H41 H 0.385116 0.327129 0.262842 0.101 Uiso 1 1 calc R U . . .
C42 C 0.3206(9) 0.3491(4) 0.2796(7) 0.087(5) Uani 1 1 d . U . . .
C43 C 0.2794(8) 0.3701(4) 0.2643(7) 0.084(5) Uani 1 1 d . . . . .
H43 H 0.256010 0.373240 0.286709 0.100 Uiso 1 1 calc R U . . .
C44 C 0.2700(7) 0.3877(4) 0.2150(7) 0.076(4) Uani 1 1 d . . . . .
C45 C 0.3213(9) 0.3203(4) 0.4123(8) 0.084(5) Uani 1 1 d . . . . .
C46 C 0.3690(9) 0.3016(4) 0.4337(7) 0.088(6) Uani 1 1 d . . . . .
H46 H 0.393212 0.298456 0.411974 0.106 Uiso 1 1 calc R U . . .
C47 C 0.3826(8) 0.2871(3) 0.4866(10) 0.092(6) Uani 1 1 d . . . . .
C48 C 0.3480(9) 0.2932(4) 0.5184(7) 0.082(5) Uani 1 1 d . . . . .
H48 H 0.357151 0.284921 0.555312 0.098 Uiso 1 1 calc R U . . .
C49 C 0.3006(11) 0.3113(4) 0.4960(9) 0.108(7) Uani 1 1 d . . . . .
C50 C 0.2873(9) 0.3249(4) 0.4430(7) 0.088(5) Uani 1 1 d . . . . .
H50 H 0.254201 0.337561 0.428608 0.106 Uiso 1 1 calc R U . . .
C51 C 0.4307(8) 0.2665(4) 0.5078(7) 0.085(5) Uani 1 1 d . . . . .
C52 C 0.2575(9) 0.3184(3) 0.5271(7) 0.072(5) Uani 1 1 d . . . . .
C53 C 0.6855(8) 0.3543(4) 0.2849(8) 0.080(5) Uani 1 1 d . . . . .
C54 C 0.6899(7) 0.3382(4) 0.3804(8) 0.079(5) Uani 1 1 d . . . . .
H54 H 0.665624 0.321136 0.363833 0.095 Uiso 1 1 calc R U . . .
C55 C 0.7036(7) 0.3598(4) 0.3455(8) 0.073(4) Uani 1 1 d . . . . .
C56 C 0.7349(7) 0.3855(4) 0.3708(8) 0.078(5) Uani 1 1 d . . . . .
H56 H 0.744548 0.400835 0.348121 0.093 Uiso 1 1 calc R U . . .
C57 C 0.7519(7) 0.3894(4) 0.4257(8) 0.080(5) Uani 1 1 d . . . . .
C58 C 0.7434(7) 0.3671(3) 0.4638(7) 0.077(5) Uani 1 1 d . . . . .
H58 H 0.758847 0.369533 0.503497 0.092 Uiso 1 1 calc R U . . .
C59 C 0.7103(6) 0.3409(4) 0.4380(8) 0.070(4) Uani 1 1 d . . . . .
C60 C 0.6992(8) 0.3139(5) 0.4730(8) 0.082(5) Uani 1 1 d . . . . .
C61 C 0.8334(7) 0.4494(3) 0.5200(8) 0.071(5) Uani 1 1 d . . . . .
C62 C 0.8559(7) 0.4508(3) 0.5763(7) 0.073(4) Uani 1 1 d . . . . .
H62 H 0.852123 0.433608 0.598835 0.087 Uiso 1 1 calc R U . . .
C63 C 0.8848(7) 0.4780(4) 0.6012(7) 0.076(4) Uani 1 1 d . . . . .
C64 C 0.8863(6) 0.5036(3) 0.5660(8) 0.072(5) Uani 1 1 d . . . . .
H64 H 0.903228 0.522808 0.582644 0.086 Uiso 1 1 calc R U . . .
C65 C 0.8641(7) 0.5015(4) 0.5097(8) 0.069(4) Uani 1 1 d . . . . .
C66 C 0.8363(7) 0.4744(4) 0.4861(7) 0.074(5) Uani 1 1 d . . . . .
H66 H 0.819126 0.472789 0.446420 0.089 Uiso 1 1 calc R U . . .
C67 C 0.8721(7) 0.5278(3) 0.4743(7) 0.068(4) Uani 1 1 d . . . . .
C68 C 0.9120(7) 0.4800(4) 0.6636(8) 0.077(5) Uani 1 1 d . . . . .
C69 C 0.6599(7) 0.3174(5) 0.7476(7) 0.088(5) Uani 1 1 d . . . . .
C70 C 0.7575(7) 0.4167(5) 0.8367(8) 0.080(5) Uani 1 1 d . . . . .
C71 C 0.3427(7) 0.4179(4) 0.7818(7) 0.078(5) Uani 1 1 d . . . . .
C72 C 0.4511(8) 0.5123(3) 0.8736(6) 0.058(4) Uani 1 1 d . . . . .
C73 C 0.6561(6) 0.3503(4) 0.7691(6) 0.067(4) Uani 1 1 d . . . . .
C74 C 0.7039(7) 0.3699(4) 0.7866(6) 0.073(4) Uani 1 1 d . . . . .
H74 H 0.737807 0.363061 0.780990 0.088 Uiso 1 1 calc R U . . .
C75 C 0.7037(6) 0.3983(4) 0.8112(7) 0.073(4) Uani 1 1 d . . . . .
C76 C 0.6530(6) 0.4091(4) 0.8146(6) 0.070(4) Uani 1 1 d . . . . .
H76 H 0.651618 0.428837 0.831725 0.083 Uiso 1 1 calc R U . . .
C77 C 0.6037(6) 0.3913(4) 0.7930(6) 0.063(4) Uani 1 1 d . . . . .
C78 C 0.6057(6) 0.3609(4) 0.7732(7) 0.078(5) Uani 1 1 d . . . . .
H78 H 0.573000 0.347826 0.762746 0.093 Uiso 1 1 calc R U . . .
C79 C 0.3970(6) 0.4353(3) 0.7990(7) 0.067(4) Uani 1 1 d . . . . .
C80 C 0.3992(6) 0.4651(3) 0.8229(6) 0.061(4) Uani 1 1 d . . . . .
H80 H 0.364997 0.474411 0.823902 0.073 Uiso 1 1 calc R U . . .
C81 C 0.4492(7) 0.4811(3) 0.8450(6) 0.062(4) Uani 1 1 d . . . . .
C82 C 0.4991(7) 0.4680(3) 0.8421(6) 0.069(4) Uani 1 1 d . . . . .
H82 H 0.534102 0.478966 0.856866 0.083 Uiso 1 1 calc R U . . .
C83 C 0.4972(5) 0.4384(4) 0.8171(6) 0.062(4) Uani 1 1 d . . . . .
C84 C 0.4470(6) 0.4216(3) 0.7962(6) 0.065(4) Uani 1 1 d . . . . .
H84 H 0.446577 0.401237 0.780489 0.078 Uiso 1 1 calc R U . . .
C85 C 0.5415(8) 0.4053(4) 0.2260(6) 0.097(5) Uiso 1 1 d G . . . .
C86 C 0.5057(8) 0.3935(5) 0.2530(12) 0.33(2) Uiso 1 1 d G . . . .
C87 C 0.5187(14) 0.3979(7) 0.3106(12) 0.33(2) Uiso 1 1 d G . . . .
C88 C 0.5676(16) 0.4141(7) 0.3411(7) 0.29(2) Uiso 1 1 d G . . . .
C89 C 0.6034(11) 0.4260(6) 0.3140(10) 0.272(19) Uiso 1 1 d G . . . .
C90 C 0.5904(7) 0.4216(5) 0.2565(11) 0.179(11) Uiso 1 1 d G . . . .
C91 C 0.7864(7) 0.4924(5) 0.7360(6) 0.094(5) Uiso 1 1 d G . . . .
C92 C 0.7813(11) 0.4644(4) 0.7064(12) 0.242(16) Uiso 1 1 d G . . . .
C93 C 0.7486(14) 0.4632(8) 0.6497(12) 0.36(3) Uiso 1 1 d G . . . .
C94 C 0.7209(11) 0.4901(11) 0.6227(7) 0.31(2) Uiso 1 1 d G . . . .
C95 C 0.7259(11) 0.5181(8) 0.6523(13) 0.288 Uiso 1 1 d G U . . .
C96 C 0.7587(11) 0.5193(4) 0.7090(12) 0.35(3) Uiso 1 1 d G . . . .
C97 C 0.5804(6) 0.3175(3) 0.5750(7) 0.083(5) Uiso 1 1 d G . . . .
C98 C 0.5475(9) 0.3303(5) 0.6046(7) 0.146(9) Uiso 1 1 d G . . . .
C99 C 0.5023(9) 0.3500(5) 0.5773(14) 0.34(3) Uiso 1 1 d G . . . .
C100 C 0.4898(9) 0.3569(6) 0.5206(14) 0.263(18) Uiso 1 1 d DG . . . .
C101 C 0.5227(13) 0.3441(7) 0.4911(8) 0.42(3) Uiso 1 1 d G . . . .
C102 C 0.5679(11) 0.3244(6) 0.5183(7) 0.43(4) Uiso 1 1 d G . . . .
C103 C 0.4417(10) 0.3793(6) 0.489(2) 0.272(19) Uiso 1 1 d DG . . . .
C104 C 0.4293(16) 0.3882(8) 0.433(2) 0.31(2) Uiso 1 1 d G . . . .
C105 C 0.380(2) 0.4049(8) 0.4059(10) 0.36(3) Uiso 1 1 d G . . . .
C106 C 0.3430(11) 0.4128(6) 0.434(2) 0.275(19) Uiso 1 1 d G . . . .
C107 C 0.3553(16) 0.4039(9) 0.490(2) 0.47(4) Uiso 1 1 d G . . . .
C108 C 0.405(2) 0.3872(8) 0.5177(10) 0.263(18) Uiso 1 1 d G . . . .
C109 C 0.2841(10) 0.4126(7) 0.6137(9) 0.156(9) Uiso 1 1 d G . . . .
C110 C 0.3334(16) 0.3948(5) 0.6252(11) 0.235(15) Uiso 1 1 d G . . . .
C111 C 0.3860(10) 0.4096(10) 0.6419(13) 0.42(3) Uiso 1 1 d G . . . .
C112 C 0.3894(12) 0.4421(11) 0.6472(12) 0.34(3) Uiso 1 1 d G . . . .
C113 C 0.340(2) 0.4599(5) 0.6358(13) 0.29(2) Uiso 1 1 d G . . . .
C114 C 0.2874(14) 0.4451(7) 0.6190(11) 0.29(2) Uiso 1 1 d G . . . .
N1S N 0.7281(6) 0.5265(3) 0.0560(6) 0.086(4) Uiso 1 1 d D . . . .
C1S C 0.7797(10) 0.5094(6) 0.0850(10) 0.169(10) Uiso 1 1 d D . . . .
H1S1 H 0.800445 0.520128 0.120268 0.254 Uiso 1 1 calc R U . . .
H1S2 H 0.770032 0.488029 0.093267 0.254 Uiso 1 1 calc R U . . .
H1S3 H 0.803494 0.508354 0.061077 0.254 Uiso 1 1 calc R U . . .
C2S C 0.6902(7) 0.5289(4) 0.0901(7) 0.086(5) Uiso 1 1 d D . . . .
H2S1 H 0.655895 0.540580 0.069068 0.129 Uiso 1 1 calc R U . . .
H2S2 H 0.679605 0.507714 0.098387 0.129 Uiso 1 1 calc R U . . .
H2S3 H 0.710005 0.539810 0.125420 0.129 Uiso 1 1 calc R U . . .
C3S C 0.6956(9) 0.5112(5) 0.0029(9) 0.143(8) Uiso 1 1 d D . . . .
H3S1 H 0.660984 0.523277 -0.015754 0.214 Uiso 1 1 calc R U . . .
H3S2 H 0.718763 0.510189 -0.021669 0.214 Uiso 1 1 calc R U . . .
H3S3 H 0.685301 0.489865 0.010522 0.214 Uiso 1 1 calc R U . . .
C4S C 0.7469(10) 0.5583(5) 0.0466(10) 0.154(9) Uiso 1 1 d D . . . .
H4S1 H 0.713643 0.571164 0.026985 0.231 Uiso 1 1 calc R U . . .
H4S2 H 0.767811 0.567918 0.082914 0.231 Uiso 1 1 calc R U . . .
H4S3 H 0.771596 0.556751 0.023674 0.231 Uiso 1 1 calc R U . . .
N3S N 0.2255(9) 0.2631(5) 0.8173(9) 0.169(8) Uiso 1 1 d D . . . .
C9S C 0.2561(14) 0.2559(8) 0.7795(13) 0.249(17) Uiso 1 1 d D . . . .
H9S1 H 0.291596 0.245095 0.800215 0.374 Uiso 1 1 calc R U . . .
H9S2 H 0.232790 0.242225 0.749232 0.374 Uiso 1 1 calc R U . . .
H9S3 H 0.264640 0.275376 0.763306 0.374 Uiso 1 1 calc R U . . .
C10S C 0.1712(12) 0.2793(7) 0.7924(14) 0.257(18) Uiso 1 1 d D . . . .
H10D H 0.175633 0.301479 0.803291 0.386 Uiso 1 1 calc DR U . . .
H10E H 0.142547 0.269624 0.805811 0.386 Uiso 1 1 calc DR U . . .
H10F H 0.159163 0.277599 0.751278 0.386 Uiso 1 1 calc DR U . . .
C11S C 0.2608(12) 0.2818(7) 0.8651(12) 0.223(14) Uiso 1 1 d D . . . .
H11D H 0.239348 0.286480 0.890333 0.334 Uiso 1 1 calc R U . . .
H11E H 0.295111 0.269937 0.885657 0.334 Uiso 1 1 calc R U . . .
H11F H 0.271600 0.301500 0.851257 0.334 Uiso 1 1 calc R U . . .
C12S C 0.2138(9) 0.2319(5) 0.8387(9) 0.142(8) Uiso 1 1 d D . . . .
H12D H 0.192838 0.235122 0.864914 0.213 Uiso 1 1 calc R U . . .
H12E H 0.191019 0.219014 0.806992 0.213 Uiso 1 1 calc R U . . .
H12F H 0.249771 0.221284 0.858184 0.213 Uiso 1 1 calc R U . . .
N2S N 0.9276(7) 0.4421(4) 0.3544(7) 0.110(5) Uiso 1 1 d . . . . .
C5S C 0.9001(13) 0.4394(8) 0.3972(13) 0.214(14) Uiso 1 1 d . . . . .
H5S1 H 0.866138 0.426210 0.382805 0.321 Uiso 1 1 calc R U . . .
H5S2 H 0.926595 0.429759 0.431261 0.321 Uiso 1 1 calc R U . . .
H5S3 H 0.889311 0.460296 0.406278 0.321 Uiso 1 1 calc R U . . .
C6S C 0.9493(14) 0.4110(8) 0.3425(14) 0.216(14) Uiso 1 1 d . . . . .
H6S1 H 0.967348 0.413713 0.313811 0.324 Uiso 1 1 calc R U . . .
H6S2 H 0.977171 0.402847 0.377131 0.324 Uiso 1 1 calc R U . . .
H6S3 H 0.917590 0.396238 0.328911 0.324 Uiso 1 1 calc R U . . .
C7S C 0.9781(10) 0.4620(6) 0.3782(10) 0.149(9) Uiso 1 1 d . . . . .
H7S1 H 0.997619 0.464325 0.350582 0.223 Uiso 1 1 calc R U . . .
H7S2 H 0.966517 0.482686 0.387416 0.223 Uiso 1 1 calc R U . . .
H7S3 H 1.003801 0.452149 0.412399 0.223 Uiso 1 1 calc R U . . .
C8S C 0.8875(9) 0.4548(5) 0.3006(9) 0.125(7) Uiso 1 1 d . . . . .
H8S1 H 0.906856 0.456357 0.272803 0.187 Uiso 1 1 calc R U . . .
H8S2 H 0.854764 0.440656 0.286497 0.187 Uiso 1 1 calc R U . . .
H8S3 H 0.874392 0.475644 0.307295 0.187 Uiso 1 1 calc R U . . .
N1 N 0.3380(6) 0.3300(3) 0.3342(7) 0.087(4) Uani 1 1 d . . . . .
N2 N 0.3047(6) 0.3361(3) 0.3578(6) 0.080(4) Uani 1 1 d . . . . .
N3 N 0.7843(6) 0.4185(3) 0.4487(7) 0.082(4) Uani 1 1 d . . . . .
N4 N 0.8023(6) 0.4197(3) 0.4982(7) 0.078(4) Uani 1 1 d . . . . .
N5 N 0.5482(5) 0.4015(3) 0.7937(6) 0.076(4) Uani 1 1 d . . . . .
N6 N 0.5512(5) 0.4267(3) 0.8173(5) 0.070(3) Uani 1 1 d . . . . .
O1 O 0.5957(4) 0.3690(2) 0.1768(5) 0.085(3) Uani 1 1 d . . . . .
O2 O 0.5464(4) 0.4166(2) 0.1237(4) 0.071(3) Uani 1 1 d . . . . .
O3 O 0.4886(4) 0.3703(2) 0.1362(4) 0.079(3) Uani 1 1 d . . . . .
O4 O 0.7433(5) 0.3787(2) 0.1688(6) 0.102(4) Uani 1 1 d . . . . .
O5 O 0.6661(4) 0.4236(2) 0.1781(5) 0.084(3) Uani 1 1 d . . . . .
O6 O 0.6372(5) 0.3912(2) 0.0908(5) 0.087(3) Uani 1 1 d . . . . .
O7 O 0.6654(4) 0.4512(2) 0.0775(5) 0.082(3) Uani 1 1 d . . . . .
O8 O 0.5502(4) 0.4394(2) 0.0321(4) 0.072(3) Uani 1 1 d . . . . .
O9 O 0.4375(5) 0.4554(3) -0.0048(5) 0.097(4) Uani 1 1 d . . . . .
O10 O 0.4626(5) 0.3939(3) 0.0238(5) 0.091(4) Uani 1 1 d . . . . .
O11 O 0.4257(4) 0.4242(2) 0.0873(4) 0.076(3) Uani 1 1 d . . . . .
O12 O 0.3514(5) 0.3823(3) 0.0107(5) 0.110(4) Uani 1 1 d . . . . .
O13 O 0.4258(5) 0.3346(3) 0.0623(6) 0.109(4) Uani 1 1 d . . . . .
O14 O 0.3749(5) 0.3725(3) 0.1238(6) 0.105(4) Uani 1 1 d . . . . .
O15 O 0.4193(5) 0.3320(3) 0.1760(5) 0.093(4) Uani 1 1 d . . . . .
O16 O 0.4573(5) 0.2821(3) 0.1304(6) 0.112(4) Uani 1 1 d . U . . .
O17 O 0.5382(5) 0.3196(2) 0.2095(5) 0.097(4) Uani 1 1 d . . . . .
O18 O 0.5431(5) 0.3157(2) 0.1145(5) 0.091(3) Uani 1 1 d . . . . .
O19 O 0.6217(5) 0.2811(2) 0.1957(6) 0.104(4) Uani 1 1 d . . . . .
O20 O 0.6539(5) 0.3313(3) 0.2661(5) 0.098(4) Uani 1 1 d . . . . .
O21 O 0.7016(5) 0.3747(2) 0.2552(6) 0.099(4) Uani 1 1 d . . . . .
O22 O 0.6652(5) 0.3325(2) 0.1570(5) 0.096(4) Uani 1 1 d . . . . .
O23 O 0.8397(4) 0.4678(2) 0.8343(4) 0.068(3) Uani 1 1 d . . . . .
O24 O 0.8461(4) 0.5265(2) 0.8220(4) 0.074(3) Uani 1 1 d . . . . .
O25 O 0.8961(4) 0.4895(2) 0.7778(4) 0.080(3) Uani 1 1 d . . . . .
O26 O 0.9305(5) 0.6012(3) 0.8249(4) 0.094(4) Uani 1 1 d . . . . .
O27 O 0.9608(5) 0.5400(3) 0.8382(5) 0.094(4) Uani 1 1 d . . . . .
O28 O 0.8930(5) 0.5534(2) 0.7440(4) 0.080(3) Uani 1 1 d . . . . .
O29 O 1.0077(5) 0.5447(3) 0.7561(5) 0.094(4) Uani 1 1 d . . . . .
O30 O 1.0004(4) 0.4840(3) 0.7901(5) 0.087(3) Uani 1 1 d . . . . .
O31 O 0.9290(5) 0.5069(3) 0.6846(5) 0.088(3) Uani 1 1 d . . . . .
O32 O 0.9169(5) 0.4547(3) 0.6942(5) 0.089(3) Uani 1 1 d . . . . .
O33 O 0.9933(4) 0.4207(3) 0.7745(5) 0.098(4) Uani 1 1 d . . . . .
O34 O 0.8809(4) 0.4221(2) 0.7727(5) 0.080(3) Uani 1 1 d . . . . .
O35 O 0.9535(4) 0.4433(3) 0.8571(4) 0.087(3) Uani 1 1 d . . . . .
O36 O 0.9085(5) 0.3865(3) 0.8736(5) 0.105(4) Uani 1 1 d . . . . .
O37 O 0.8003(4) 0.4062(3) 0.8254(5) 0.082(3) Uani 1 1 d . . . . .
O38 O 0.8769(4) 0.4355(3) 0.9237(4) 0.084(3) Uani 1 1 d . . . . .
O39 O 0.7561(4) 0.4395(3) 0.8666(5) 0.077(3) Uani 1 1 d . . . . .
O40 O 0.8052(5) 0.4656(3) 0.9715(5) 0.101(4) Uani 1 1 d . . . . .
O41 O 0.7703(4) 0.5063(3) 0.8791(4) 0.078(3) Uani 1 1 d . . . . .
O42 O 0.8726(4) 0.5035(2) 0.9325(4) 0.078(3) Uani 1 1 d . . . . .
O43 O 0.8184(5) 0.5540(3) 0.9544(5) 0.097(4) Uani 1 1 d . . . . .
O44 O 0.8900(4) 0.5675(2) 0.8964(4) 0.083(3) Uani 1 1 d . . . . .
O45 O 0.1670(4) 0.4133(2) 0.5964(4) 0.069(3) Uani 1 1 d . . . . .
O46 O 0.2114(5) 0.3598(2) 0.5996(4) 0.088(3) Uani 1 1 d . . . . .
O47 O 0.2388(4) 0.3930(2) 0.6856(4) 0.068(3) Uani 1 1 d . . . . .
O48 O 0.0896(4) 0.4725(2) 0.6568(5) 0.085(3) Uani 1 1 d . . . . .
O49 O 0.2047(4) 0.4565(2) 0.6895(4) 0.073(3) Uani 1 1 d . . . . .
O50 O 0.1370(4) 0.4148(2) 0.6942(4) 0.070(3) Uani 1 1 d . . . . .
O51 O 0.1991(4) 0.4421(3) 0.7954(5) 0.095(4) Uani 1 1 d . . . . .
O52 O 0.2334(4) 0.3811(3) 0.7835(4) 0.081(3) Uani 1 1 d . . . . .
O53 O 0.2990(4) 0.4335(2) 0.7753(5) 0.089(4) Uani 1 1 d . . . . .
O54 O 0.3442(4) 0.3885(2) 0.7707(5) 0.077(3) Uani 1 1 d . . . . .
O55 O 0.3091(4) 0.3330(2) 0.7998(5) 0.082(3) Uani 1 1 d . . . . .
O56 O 0.2169(4) 0.3299(2) 0.7022(4) 0.079(3) Uani 1 1 d . . . . .
O57 O 0.3089(4) 0.3381(2) 0.6895(4) 0.077(3) Uani 1 1 d . . . . .
O58 O 0.2588(5) 0.2784(2) 0.6629(4) 0.092(3) Uani 1 1 d . . . . .
O59 O 0.2811(6) 0.3105(2) 0.5803(5) 0.094(4) Uani 1 1 d . . . . .
O60 O 0.2105(6) 0.3292(3) 0.5019(5) 0.101(4) Uani 1 1 d . U . . .
O61 O 0.1666(6) 0.3065(2) 0.5850(4) 0.096(4) Uani 1 1 d . . . . .
O62 O 0.1002(7) 0.3193(3) 0.4784(5) 0.123(5) Uani 1 1 d . . . . .
O63 O 0.1380(6) 0.3812(2) 0.4905(5) 0.102(4) Uani 1 1 d . . . . .
O64 O 0.0917(5) 0.3617(2) 0.5564(5) 0.094(4) Uani 1 1 d . . . . .
O65 O 0.0280(6) 0.4005(2) 0.4730(5) 0.099(4) Uani 1 1 d . . . . .
O66 O 0.0624(4) 0.4248(2) 0.5795(5) 0.082(3) Uani 1 1 d . . . . .
O67 O 0.5589(5) 0.2574(2) 0.5642(4) 0.084(3) Uani 1 1 d . . . . .
O68 O 0.6494(4) 0.2770(2) 0.5508(4) 0.075(3) Uani 1 1 d . . . . .
O69 O 0.6397(4) 0.2756(2) 0.6475(5) 0.076(3) Uani 1 1 d . . . . .
O70 O 0.6009(5) 0.2393(3) 0.7673(6) 0.117(4) Uani 1 1 d . . . . .
O71 O 0.6204(4) 0.2985(3) 0.7416(5) 0.078(3) Uani 1 1 d . . . . .
O72 O 0.7062(5) 0.3119(3) 0.7371(5) 0.089(3) Uani 1 1 d . . . . .
O73 O 0.6938(5) 0.2457(3) 0.7345(5) 0.115(4) Uani 1 1 d . . . . .
O74 O 0.7947(5) 0.2752(3) 0.7408(6) 0.122(5) Uani 1 1 d . . . . .
O75 O 0.7384(4) 0.3056(2) 0.6397(4) 0.078(3) Uani 1 1 d . . . . .
O76 O 0.7377(5) 0.2475(2) 0.6391(5) 0.099(4) Uani 1 1 d . . . . .
O77 O 0.8114(5) 0.2758(3) 0.5945(6) 0.120(4) Uani 1 1 d . . . . .
O78 O 0.7303(5) 0.3128(2) 0.5227(5) 0.079(3) Uani 1 1 d . . . . .
O79 O 0.6623(5) 0.2940(3) 0.4480(5) 0.081(3) Uani 1 1 d . . . . .
O80 O 0.7161(6) 0.2455(2) 0.5180(5) 0.107(4) Uani 1 1 d . . . . .
O81 O 0.6417(6) 0.2338(3) 0.4141(5) 0.109(4) Uani 1 1 d . U . . .
O82 O 0.5593(5) 0.2633(3) 0.4472(5) 0.091(3) Uani 1 1 d . U . . .
O83 O 0.6056(6) 0.2176(3) 0.5027(5) 0.107(4) Uani 1 1 d . U . . .
O84 O 0.4971(6) 0.2080(3) 0.4308(6) 0.135(5) Uani 1 1 d . U . . .
O85 O 0.5136(5) 0.2043(2) 0.5444(5) 0.099(4) Uani 1 1 d . U . . .
O86 O 0.4574(4) 0.2573(3) 0.4753(5) 0.086(3) Uani 1 1 d . U . . .
O87 O 0.4447(5) 0.2569(2) 0.5582(5) 0.086(3) Uani 1 1 d . U . . .
O88 O 0.4731(6) 0.2072(3) 0.6328(5) 0.113(4) Uani 1 1 d . U . . .
O89 O 0.5332(4) 0.2641(2) 0.6658(4) 0.064(2) Uani 1 1 d . U . . .
O90 O 0.5855(5) 0.2180(3) 0.6597(5) 0.101(4) Uani 1 1 d . U . . .
O91 O 0.2276(5) 0.4297(3) 0.1561(5) 0.089(3) Uani 1 1 d . . . . .
O92 O 0.1823(5) 0.4103(2) 0.2127(5) 0.086(3) Uani 1 1 d . . . . .
O93 O 0.4029(5) 0.5241(2) 0.8684(4) 0.068(3) Uani 1 1 d . . . . .
O94 O 0.4981(4) 0.5233(2) 0.8998(4) 0.069(3) Uani 1 1 d . . . . .
O95 O 0.8907(5) 0.5535(2) 0.5013(4) 0.082(3) Uani 1 1 d . . . . .
O96 O 0.8617(4) 0.5231(2) 0.4239(5) 0.075(3) Uani 1 1 d . . . . .
P1 P 0.5430(2) 0.38999(10) 0.16237(19) 0.0740(12) Uani 1 1 d . . . . .
P2 P 0.84461(17) 0.49426(10) 0.79506(18) 0.0700(11) Uani 1 1 d . . . . .
P3 P 0.2207(2) 0.39357(9) 0.6224(2) 0.0739(13) Uani 1 1 d . . . . .
P4 P 0.60869(19) 0.28018(9) 0.58467(19) 0.0686(11) Uani 1 1 d . . . . .
V1 V 0.67955(13) 0.37863(6) 0.16943(14) 0.0852(9) Uani 1 1 d . . . . .
V2 V 0.61980(12) 0.43593(6) 0.10097(12) 0.0739(8) Uani 1 1 d . . . . .
V3 V 0.47937(12) 0.43794(6) 0.04953(12) 0.0757(8) Uani 1 1 d . . . . .
V4 V 0.41052(13) 0.38049(7) 0.06311(14) 0.0876(9) Uani 1 1 d . . . . .
V5 V 0.47559(14) 0.31875(7) 0.13654(15) 0.0957(10) Uani 1 1 d . . . . .
V6 V 0.60588(13) 0.31737(6) 0.18686(14) 0.0901(10) Uani 1 1 d . . . . .
V7 V 0.89629(13) 0.56913(7) 0.81931(12) 0.0836(9) Uani 1 1 d . . . . .
V8 V 0.95766(12) 0.52420(7) 0.76396(13) 0.0841(9) Uani 1 1 d . . . . .
V9 V 0.94830(11) 0.44735(7) 0.77741(12) 0.0793(8) Uani 1 1 d . . . . .
V10 V 0.88297(11) 0.42034(7) 0.85178(12) 0.0803(8) Uani 1 1 d . . . . .
V11 V 0.81771(11) 0.46917(7) 0.91256(12) 0.0768(8) Uani 1 1 d . . . . .
V12 V 0.82569(12) 0.54060(7) 0.89888(12) 0.0805(8) Uani 1 1 d . . . . .
V13 V 0.12673(11) 0.44768(6) 0.63727(12) 0.0711(8) Uani 1 1 d . . . . .
V14 V 0.21450(11) 0.42368(7) 0.74645(13) 0.0798(9) Uani 1 1 d . . . . .
V15 V 0.28020(11) 0.35627(6) 0.74734(12) 0.0718(8) Uani 1 1 d . . . . .
V16 V 0.24408(14) 0.31395(6) 0.64228(12) 0.0831(9) Uani 1 1 d . . . . .
V17 V 0.14483(17) 0.33911(6) 0.52657(13) 0.0983(11) Uani 1 1 d . . . . .
V18 V 0.08736(14) 0.40369(6) 0.52290(13) 0.0843(9) Uani 1 1 d . . . . .
V19 V 0.61016(13) 0.25342(6) 0.71246(13) 0.0830(9) Uani 1 1 d . . . . .
V20 V 0.73055(13) 0.27608(8) 0.69730(14) 0.0949(10) Uani 1 1 d . . . . .
V21 V 0.74459(13) 0.27680(7) 0.58141(14) 0.0873(9) Uani 1 1 d . . . . .
V22 V 0.63964(15) 0.25142(7) 0.47010(14) 0.0940(10) Uani 1 1 d . . . . .
V23 V 0.52739(16) 0.23018(7) 0.48417(15) 0.1038(11) Uani 1 1 d . . . . .
V24 V 0.51160(14) 0.22975(6) 0.60943(14) 0.0898(10) Uani 1 1 d . . . . .

loop_
_atom_site_aniso_label
_atom_site_aniso_U_11
_atom_site_aniso_U_22
_atom_site_aniso_U_33
_atom_site_aniso_U_23
_atom_site_aniso_U_13
_atom_site_aniso_U_12
C37 0.088(13) 0.073(12) 0.101(15) 0.011(11) 0.051(12) -0.037(11)
C38 0.102(15) 0.096(14) 0.091(15) -0.014(11) 0.045(13) -0.028(12)
C39 0.078(11) 0.072(10) 0.068(11) 0.017(8) 0.026(10) -0.026(9)
C40 0.076(11) 0.086(12) 0.078(12) 0.031(10) 0.021(10) -0.020(10)
C41 0.094(13) 0.060(9) 0.099(14) -0.017(9) 0.032(9) -0.025(9)
C42 0.113(15) 0.081(12) 0.067(12) -0.002(9) 0.028(10) -0.034(11)
C43 0.111(15) 0.079(12) 0.075(13) -0.009(10) 0.050(11) -0.004(11)
C44 0.071(11) 0.087(12) 0.069(12) -0.003(9) 0.021(10) -0.012(10)
C45 0.131(16) 0.060(11) 0.065(13) -0.006(9) 0.038(12) -0.014(11)
C46 0.147(18) 0.062(11) 0.074(13) -0.007(10) 0.062(13) -0.039(12)
C47 0.105(14) 0.024(8) 0.16(2) 0.000(10) 0.061(14) 0.000(9)
C48 0.135(16) 0.050(10) 0.077(12) -0.013(9) 0.057(12) -0.023(11)
C49 0.18(2) 0.048(10) 0.114(18) -0.011(11) 0.080(17) -0.011(13)
C50 0.149(17) 0.072(11) 0.050(11) -0.005(9) 0.042(12) 0.006(11)
C51 0.129(16) 0.100(13) 0.040(10) 0.001(9) 0.048(11) -0.025(12)
C52 0.130(15) 0.041(8) 0.057(12) -0.025(8) 0.047(11) -0.005(9)
C53 0.089(12) 0.049(10) 0.107(16) 0.003(10) 0.036(11) -0.005(9)
C54 0.110(14) 0.053(9) 0.086(14) -0.004(9) 0.048(12) 0.009(9)
C55 0.077(11) 0.058(10) 0.088(13) -0.007(9) 0.032(10) -0.012(9)
C56 0.092(12) 0.065(11) 0.082(13) -0.001(9) 0.037(11) -0.001(9)
C57 0.092(13) 0.061(10) 0.088(14) -0.016(10) 0.030(11) -0.017(9)
C58 0.092(12) 0.054(9) 0.096(13) -0.006(9) 0.046(10) 0.006(9)
C59 0.065(10) 0.064(10) 0.096(14) 0.006(10) 0.044(10) 0.006(8)
C60 0.061(11) 0.134(18) 0.058(12) -0.023(12) 0.028(10) 0.014(11)
C61 0.082(11) 0.056(10) 0.101(14) -0.015(9) 0.064(11) -0.014(8)
C62 0.104(13) 0.058(10) 0.064(12) -0.012(8) 0.039(10) -0.008(9)
C63 0.074(11) 0.076(11) 0.081(13) -0.013(10) 0.030(10) 0.005(9)
C64 0.076(11) 0.033(8) 0.132(16) 0.011(9) 0.068(12) 0.017(7)
C65 0.084(11) 0.062(11) 0.074(12) 0.009(9) 0.043(10) 0.003(9)
C66 0.098(12) 0.062(10) 0.087(12) -0.016(9) 0.063(10) 0.003(9)
C67 0.094(12) 0.034(8) 0.072(12) -0.010(8) 0.022(10) 0.005(8)
C68 0.080(12) 0.087(13) 0.083(14) -0.023(11) 0.051(11) -0.013(10)
C69 0.047(11) 0.124(17) 0.081(13) -0.011(11) 0.007(10) 0.021(11)
C70 0.053(11) 0.102(14) 0.093(14) 0.013(11) 0.032(10) -0.020(10)
C71 0.070(11) 0.066(11) 0.104(14) -0.022(9) 0.037(10) -0.004(9)
C72 0.085(12) 0.043(8) 0.051(9) -0.006(7) 0.029(9) -0.011(9)
C73 0.059(10) 0.083(11) 0.065(10) -0.006(8) 0.028(8) 0.002(9)
C74 0.063(10) 0.093(12) 0.064(11) 0.010(9) 0.023(9) -0.004(9)
C75 0.059(10) 0.093(12) 0.075(11) -0.016(9) 0.031(9) -0.021(9)
C76 0.062(10) 0.077(10) 0.073(11) -0.005(8) 0.027(9) -0.008(9)
C77 0.054(10) 0.080(11) 0.059(10) -0.009(8) 0.023(8) 0.006(8)
C78 0.054(10) 0.083(12) 0.099(13) 0.014(10) 0.030(9) 0.012(9)
C79 0.046(9) 0.049(9) 0.098(12) 0.004(8) 0.016(8) -0.004(7)
C80 0.059(9) 0.062(10) 0.058(10) 0.012(7) 0.015(8) 0.007(8)
C81 0.076(11) 0.052(9) 0.069(10) -0.006(7) 0.037(9) -0.005(8)
C82 0.093(12) 0.057(9) 0.080(11) -0.007(8) 0.058(10) -0.015(9)
C83 0.033(8) 0.090(11) 0.055(9) -0.013(8) 0.005(7) -0.010(8)
C84 0.067(10) 0.057(9) 0.073(11) -0.023(8) 0.026(8) -0.004(8)
N1 0.088(10) 0.072(9) 0.105(12) -0.019(8) 0.037(10) -0.021(8)
N2 0.085(10) 0.081(10) 0.071(10) -0.009(8) 0.024(8) -0.003(8)
N3 0.090(10) 0.079(10) 0.074(10) 0.012(8) 0.022(9) -0.001(8)
N4 0.074(9) 0.077(9) 0.080(11) -0.002(8) 0.021(8) -0.003(7)
N5 0.061(8) 0.078(9) 0.097(10) -0.010(8) 0.038(8) -0.009(7)
N6 0.074(9) 0.052(7) 0.092(10) -0.011(7) 0.041(8) -0.015(7)
O1 0.077(7) 0.067(7) 0.118(9) 0.005(6) 0.040(7) -0.016(6)
O2 0.090(7) 0.050(6) 0.088(7) -0.011(5) 0.050(6) -0.011(5)
O3 0.079(7) 0.075(7) 0.094(8) -0.012(6) 0.044(6) -0.018(6)
O4 0.100(9) 0.073(7) 0.154(12) 0.013(7) 0.068(8) -0.002(6)
O5 0.091(8) 0.061(6) 0.112(9) -0.022(6) 0.050(7) -0.023(6)
O6 0.112(9) 0.067(7) 0.092(8) -0.018(6) 0.049(7) -0.027(6)
O7 0.089(7) 0.063(6) 0.117(9) -0.019(6) 0.065(7) -0.016(6)
O8 0.103(8) 0.068(6) 0.053(6) -0.014(5) 0.036(6) -0.027(6)
O9 0.098(9) 0.105(9) 0.079(8) -0.001(7) 0.018(7) -0.023(7)
O10 0.109(9) 0.102(8) 0.082(8) -0.042(6) 0.058(7) -0.045(7)
O11 0.094(7) 0.083(7) 0.064(7) -0.011(5) 0.044(6) 0.000(6)
O12 0.106(10) 0.122(10) 0.102(10) -0.009(8) 0.035(8) -0.035(8)
O13 0.124(10) 0.076(8) 0.138(11) -0.034(7) 0.058(9) -0.054(7)
O14 0.094(9) 0.098(9) 0.144(12) 0.018(9) 0.065(9) -0.009(7)
O15 0.087(8) 0.066(7) 0.122(10) 0.015(7) 0.030(8) -0.010(7)
O16 0.112(9) 0.071(7) 0.168(11) -0.007(7) 0.069(8) -0.020(6)
O17 0.112(9) 0.074(7) 0.108(10) 0.013(6) 0.040(8) -0.009(7)
O18 0.108(9) 0.072(7) 0.096(9) -0.009(6) 0.040(7) -0.018(6)
O19 0.107(9) 0.049(6) 0.154(12) 0.000(7) 0.041(8) -0.007(6)
O20 0.098(9) 0.070(8) 0.136(11) 0.012(7) 0.054(8) -0.011(7)
O21 0.101(9) 0.050(6) 0.153(12) 0.008(7) 0.053(8) -0.006(6)
O22 0.094(8) 0.070(7) 0.142(11) -0.009(7) 0.064(8) 0.000(6)
O23 0.063(6) 0.082(7) 0.064(7) 0.003(5) 0.028(5) -0.009(5)
O24 0.076(7) 0.083(7) 0.064(7) -0.012(5) 0.024(6) -0.013(6)
O25 0.082(7) 0.080(7) 0.090(8) -0.010(6) 0.044(6) -0.014(6)
O26 0.110(9) 0.098(8) 0.079(8) -0.012(6) 0.037(7) -0.038(7)
O27 0.084(8) 0.128(10) 0.077(8) -0.015(7) 0.039(7) -0.027(7)
O28 0.096(8) 0.098(8) 0.045(6) 0.001(5) 0.023(6) 0.000(6)
O29 0.092(8) 0.087(8) 0.119(10) -0.023(7) 0.056(7) -0.029(6)
O30 0.047(6) 0.110(9) 0.117(9) 0.010(7) 0.044(6) -0.009(6)
O31 0.124(10) 0.078(8) 0.077(8) -0.012(6) 0.052(7) -0.006(7)
O32 0.101(9) 0.077(8) 0.107(9) 0.005(7) 0.060(7) -0.014(7)
O33 0.067(7) 0.105(9) 0.144(11) 0.022(8) 0.066(7) -0.002(6)
O34 0.072(7) 0.081(7) 0.098(8) 0.015(6) 0.043(6) -0.007(6)
O35 0.072(7) 0.125(9) 0.068(7) -0.014(6) 0.030(6) -0.034(7)
O36 0.094(8) 0.107(9) 0.125(10) 0.028(8) 0.053(8) 0.021(7)
O37 0.054(6) 0.098(8) 0.097(9) 0.018(6) 0.028(6) -0.006(6)
O38 0.057(6) 0.117(9) 0.076(8) 0.021(6) 0.021(6) 0.001(6)
O39 0.056(6) 0.089(8) 0.091(9) -0.002(7) 0.033(6) -0.004(6)
O40 0.096(8) 0.116(9) 0.107(9) 0.008(7) 0.055(7) -0.015(7)
O41 0.062(6) 0.115(8) 0.064(7) 0.014(6) 0.031(6) -0.007(6)
O42 0.068(7) 0.104(8) 0.051(6) 0.005(6) 0.004(5) -0.010(6)
O43 0.106(9) 0.124(10) 0.076(8) 0.000(7) 0.052(7) -0.013(7)
O44 0.084(7) 0.091(8) 0.069(7) -0.022(6) 0.019(6) -0.026(6)
O45 0.082(7) 0.054(6) 0.085(7) -0.007(5) 0.045(6) -0.001(5)
O46 0.145(10) 0.053(6) 0.073(7) -0.003(5) 0.047(7) 0.014(6)
O47 0.064(6) 0.050(6) 0.096(8) -0.018(5) 0.036(6) -0.002(5)
O48 0.077(7) 0.084(7) 0.113(9) -0.017(6) 0.058(7) 0.006(6)
O49 0.057(6) 0.058(6) 0.103(8) -0.028(5) 0.027(6) -0.006(5)
O50 0.051(6) 0.085(7) 0.086(7) -0.012(6) 0.040(5) -0.013(5)
O51 0.073(7) 0.106(9) 0.103(9) -0.037(7) 0.026(7) 0.007(6)
O52 0.053(6) 0.103(8) 0.083(8) -0.021(6) 0.019(6) -0.011(6)
O53 0.046(6) 0.076(7) 0.136(10) -0.041(7) 0.019(6) 0.002(5)
O54 0.074(7) 0.051(6) 0.116(9) -0.027(6) 0.043(6) -0.001(5)
O55 0.082(7) 0.076(7) 0.098(8) -0.012(6) 0.043(7) 0.000(6)
O56 0.082(7) 0.072(7) 0.102(8) -0.017(6) 0.055(7) -0.012(6)
O57 0.090(8) 0.056(6) 0.102(8) -0.009(5) 0.056(7) 0.006(5)
O58 0.148(10) 0.062(6) 0.065(7) -0.010(5) 0.034(7) 0.002(7)
O59 0.164(11) 0.058(6) 0.075(8) 0.003(6) 0.062(8) 0.027(7)
O60 0.130(8) 0.078(7) 0.093(7) 0.006(6) 0.033(6) 0.026(6)
O61 0.170(11) 0.035(5) 0.083(8) -0.013(5) 0.043(8) -0.016(6)
O62 0.199(14) 0.065(7) 0.090(9) 0.006(7) 0.029(9) 0.019(8)
O63 0.180(12) 0.059(6) 0.085(8) 0.011(6) 0.070(8) 0.012(7)
O64 0.134(10) 0.065(7) 0.102(9) -0.020(6) 0.064(8) -0.018(7)
O65 0.148(11) 0.064(7) 0.080(8) -0.007(6) 0.030(8) -0.015(7)
O66 0.066(7) 0.070(7) 0.117(9) 0.001(6) 0.038(6) -0.005(5)
O67 0.107(8) 0.066(6) 0.097(8) -0.008(6) 0.057(7) -0.035(6)
O68 0.102(8) 0.051(6) 0.089(8) 0.002(5) 0.055(7) 0.013(5)
O69 0.085(7) 0.067(6) 0.091(8) 0.012(6) 0.047(6) 0.021(5)
O70 0.098(9) 0.132(11) 0.129(11) 0.033(9) 0.051(8) 0.023(8)
O71 0.051(6) 0.086(8) 0.101(9) -0.009(6) 0.030(6) 0.007(6)
O72 0.082(8) 0.104(9) 0.090(8) -0.006(7) 0.041(7) 0.010(7)
O73 0.126(10) 0.121(10) 0.106(10) 0.054(8) 0.049(8) 0.062(8)
O74 0.101(10) 0.156(12) 0.121(11) -0.004(9) 0.055(9) 0.032(9)
O75 0.081(7) 0.061(6) 0.095(8) -0.013(6) 0.035(6) 0.000(5)
O76 0.110(9) 0.067(7) 0.125(10) 0.013(6) 0.048(8) 0.052(7)
O77 0.090(9) 0.118(10) 0.160(13) 0.022(9) 0.053(9) 0.027(8)
O78 0.091(8) 0.069(7) 0.093(9) -0.012(6) 0.052(7) -0.011(6)
O79 0.076(7) 0.079(7) 0.094(9) -0.012(6) 0.036(7) -0.020(6)
O80 0.173(12) 0.064(7) 0.127(10) -0.013(7) 0.109(10) 0.020(7)
O81 0.145(10) 0.094(8) 0.126(9) -0.019(7) 0.096(8) -0.026(7)
O82 0.095(6) 0.087(6) 0.108(7) -0.014(5) 0.056(6) -0.014(5)
O83 0.134(8) 0.081(6) 0.114(7) 0.001(6) 0.052(6) -0.008(6)
O84 0.175(11) 0.131(10) 0.136(10) -0.040(8) 0.100(9) -0.053(9)
O85 0.129(7) 0.071(6) 0.115(7) -0.028(5) 0.065(6) -0.040(6)
O86 0.088(6) 0.095(7) 0.089(7) -0.002(5) 0.051(6) -0.015(5)
O87 0.091(6) 0.080(6) 0.093(7) 0.005(5) 0.039(6) -0.017(5)
O88 0.145(10) 0.095(8) 0.124(9) 0.000(7) 0.079(8) -0.014(7)
O89 0.064(5) 0.058(5) 0.081(6) 0.007(4) 0.039(5) 0.008(4)
O90 0.131(8) 0.066(6) 0.123(8) -0.001(5) 0.068(6) 0.004(6)
O91 0.091(8) 0.097(8) 0.098(9) 0.021(7) 0.057(7) 0.007(7)
O92 0.105(9) 0.084(8) 0.084(8) 0.009(6) 0.052(7) -0.006(6)
O93 0.083(7) 0.054(6) 0.074(7) -0.008(5) 0.034(6) 0.000(5)
O94 0.073(7) 0.066(6) 0.073(7) -0.010(5) 0.031(6) -0.020(6)
O95 0.124(9) 0.067(7) 0.071(7) 0.000(6) 0.054(7) 0.001(6)
O96 0.099(8) 0.053(6) 0.077(8) -0.002(6) 0.034(7) 0.008(5)
P1 0.085(3) 0.062(3) 0.084(3) -0.005(2) 0.041(3) -0.013(2)
P2 0.062(3) 0.086(3) 0.065(3) -0.003(2) 0.026(2) -0.013(2)
P3 0.101(3) 0.047(2) 0.097(4) -0.008(2) 0.065(3) -0.002(2)
P4 0.083(3) 0.049(2) 0.084(3) 0.003(2) 0.041(3) 0.005(2)
V1 0.095(2) 0.0633(17) 0.115(3) -0.0060(16) 0.058(2) -0.0096(16)
V2 0.092(2) 0.0600(16) 0.088(2) -0.0099(14) 0.0534(17) -0.0121(14)
V3 0.088(2) 0.0727(18) 0.077(2) -0.0162(15) 0.0431(17) -0.0196(15)
V4 0.096(2) 0.082(2) 0.097(2) -0.0119(17) 0.049(2) -0.0235(17)
V5 0.101(2) 0.0719(19) 0.130(3) -0.0047(18) 0.059(2) -0.0170(17)
V6 0.099(2) 0.0601(17) 0.125(3) -0.0030(17) 0.055(2) -0.0111(16)
V7 0.098(2) 0.085(2) 0.080(2) -0.0100(16) 0.0468(18) -0.0199(17)
V8 0.090(2) 0.089(2) 0.090(2) -0.0127(16) 0.0521(18) -0.0269(17)
V9 0.0674(18) 0.091(2) 0.090(2) 0.0013(16) 0.0406(16) -0.0100(15)
V10 0.0600(17) 0.097(2) 0.089(2) 0.0159(17) 0.0313(16) -0.0019(15)
V11 0.0666(17) 0.096(2) 0.0711(19) 0.0081(15) 0.0281(15) -0.0100(15)
V12 0.087(2) 0.096(2) 0.0667(19) -0.0014(16) 0.0367(16) -0.0145(17)
V13 0.0712(17) 0.0628(16) 0.087(2) -0.0139(14) 0.0364(16) -0.0031(13)
V14 0.0577(16) 0.087(2) 0.098(2) -0.0390(17) 0.0300(16) -0.0034(14)
V15 0.0758(18) 0.0602(16) 0.091(2) -0.0186(15) 0.0433(16) -0.0101(14)
V16 0.135(3) 0.0451(14) 0.081(2) -0.0044(13) 0.0526(19) -0.0014(16)
V17 0.169(3) 0.0510(16) 0.076(2) -0.0056(15) 0.044(2) 0.0107(19)
V18 0.121(3) 0.0549(16) 0.079(2) -0.0090(14) 0.036(2) -0.0051(16)
V19 0.096(2) 0.0697(18) 0.098(2) 0.0236(16) 0.0533(19) 0.0218(16)
V20 0.081(2) 0.107(2) 0.107(3) 0.0138(19) 0.045(2) 0.0329(18)
V21 0.085(2) 0.082(2) 0.112(2) 0.0065(17) 0.0560(19) 0.0193(16)
V22 0.129(3) 0.0634(18) 0.116(3) -0.0151(17) 0.075(2) -0.0154(18)
V23 0.141(3) 0.082(2) 0.118(3) -0.0320(19) 0.084(2) -0.047(2)
V24 0.125(3) 0.0562(16) 0.111(2) -0.0044(16) 0.070(2) -0.0181(17)

loop_
_atom_type_symbol
_atom_type_description
_atom_type_scat_dispersion_real
_atom_type_scat_dispersion_imag
_atom_type_scat_source
C C 0.0033 0.0016 'International Tables Vol C Tables 4.2.6.8 and 6.1.1.4'
H H 0.0000 0.0000 'International Tables Vol C Tables 4.2.6.8 and 6.1.1.4'
N N 0.0061 0.0033 'International Tables Vol C Tables 4.2.6.8 and 6.1.1.4'
O O 0.0106 0.0060 'International Tables Vol C Tables 4.2.6.8 and 6.1.1.4'
P P 0.1023 0.0942 'International Tables Vol C Tables 4.2.6.8 and 6.1.1.4'
S S 0.1246 0.1234 'International Tables Vol C Tables 4.2.6.8 and 6.1.1.4'
V V 0.3005 0.5294 'International Tables Vol C Tables 4.2.6.8 and 6.1.1.4'

loop_
_geom_angle_atom_site_label_1
_geom_angle_atom_site_label_2
_geom_angle_atom_site_label_3
_geom_angle
_geom_angle_site_symmetry_1
_geom_angle_site_symmetry_3
_geom_angle_publ_flag
O14 C37 O15 127.0(16) . . ?
O14 C37 C40 114.8(18) . . ?
O15 C37 C40 117.5(17) . . ?
O92 C38 O91 124.6(19) . . ?
O92 C38 C44 119.6(18) . . ?
O91 C38 C44 115.8(17) . . ?
C44 C39 C40 120.8(15) . . ?
C41 C40 C39 118.2(16) . . ?
C41 C40 C37 123.8(18) . . ?
C39 C40 C37 118.0(15) . . ?
C42 C41 C40 118.1(18) . . ?
C43 C42 C41 124.4(18) . . ?
C43 C42 N1 125.6(18) . . ?
C41 C42 N1 110.0(19) . . ?
C42 C43 C44 120.3(17) . . ?
C39 C44 C43 118.3(17) . . ?
C39 C44 C38 118.1(16) . . ?
C43 C44 C38 123.6(17) . . ?
C50 C45 C46 119.4(17) . . ?
C50 C45 N2 116.1(19) . . ?
C46 C45 N2 124.5(17) . . ?
C45 C46 C47 121.6(17) . . ?
C48 C47 C46 117.9(18) . . ?
C48 C47 C51 120(2) . . ?
C46 C47 C51 121.8(19) . . ?
C49 C48 C47 119.4(18) . . ?
C48 C49 C50 121.7(19) . . ?
C48 C49 C52 123.5(19) . . ?
C50 C49 C52 115(2) . . ?
C45 C50 C49 120(2) . . ?
O87 C51 O86 121.0(19) . . ?
O87 C51 C47 119.0(17) . . ?
O86 C51 C47 119.9(16) . . ?
O60 C52 O59 130.4(15) . . ?
O60 C52 C49 121.2(17) . . ?
O59 C52 C49 108.4(17) . . ?
O20 C53 O21 125.9(18) . . ?
O20 C53 C55 117.2(16) . . ?
O21 C53 C55 116.8(16) . . ?
C59 C54 C55 122.1(16) . . ?
C56 C55 C54 117.0(17) . . ?
C56 C55 C53 122.9(16) . . ?
C54 C55 C53 120.0(15) . . ?
C57 C56 C55 121.5(16) . . ?
C56 C57 C58 124.1(15) . . ?
C56 C57 N3 117.2(16) . . ?
C58 C57 N3 118.6(16) . . ?
C59 C58 C57 114.5(16) . . ?
C54 C59 C58 120.4(15) . . ?
C54 C59 C60 118.3(15) . . ?
C58 C59 C60 121.3(17) . . ?
O78 C60 O79 126.1(19) . . ?
O78 C60 C59 116.2(18) . . ?
O79 C60 C59 117.5(16) . . ?
C62 C61 C66 122.2(15) . . ?
C62 C61 N4 114.2(14) . . ?
C66 C61 N4 123.5(16) . . ?
C61 C62 C63 118.8(15) . . ?
C62 C63 C64 118.4(16) . . ?
C62 C63 C68 120.3(16) . . ?
C64 C63 C68 121.2(16) . . ?
C65 C64 C63 121.5(15) . . ?
C64 C65 C66 118.9(14) . . ?
C64 C65 C67 119.6(15) . . ?
C66 C65 C67 121.5(16) . . ?
C65 C66 C61 120.1(16) . . ?
O96 C67 O95 126.8(14) . . ?
O96 C67 C65 118.5(13) . . ?
O95 C67 C65 114.7(15) . . ?
O31 C68 O32 123.0(16) . . ?
O31 C68 C63 117.3(16) . . ?
O32 C68 C63 119.7(15) . . ?
O71 C69 O72 125.9(17) . . ?
O71 C69 C73 120.0(14) . . ?
O72 C69 C73 114.1(17) . . ?
O39 C70 O37 127.3(15) . . ?
O39 C70 C75 117.8(15) . . ?
O37 C70 C75 114.9(17) . . ?
O53 C71 O54 125.7(14) . . ?
O53 C71 C79 116.8(13) . . ?
O54 C71 C79 117.3(14) . . ?
O94 C72 O93 127.3(13) . . ?
O94 C72 C81 117.7(15) . . ?
O93 C72 C81 115.0(14) . . ?
C78 C73 C74 119.1(15) . . ?
C78 C73 C69 120.0(15) . . ?
C74 C73 C69 120.9(14) . . ?
C75 C74 C73 122.7(15) . . ?
C74 C75 C76 118.0(14) . . ?
C74 C75 C70 121.2(16) . . ?
C76 C75 C70 120.7(16) . . ?
C75 C76 C77 120.4(14) . . ?
C76 C77 C78 120.8(13) . . ?
C76 C77 N5 123.7(14) . . ?
C78 C77 N5 115.3(13) . . ?
C73 C78 C77 118.4(15) . . ?
C80 C79 C84 119.6(13) . . ?
C80 C79 C71 118.6(13) . . ?
C84 C79 C71 121.6(13) . . ?
C81 C80 C79 121.7(13) . . ?
C80 C81 C82 119.6(13) . . ?
C80 C81 C72 120.8(14) . . ?
C82 C81 C72 119.6(14) . . ?
C81 C82 C83 119.2(14) . . ?
C84 C83 C82 121.8(13) . . ?
C84 C83 N6 123.3(13) . . ?
C82 C83 N6 114.8(12) . . ?
C83 C84 C79 118.2(13) . . ?
C86 C85 C90 120.0 . . ?
C86 C85 P1 122.1(16) . . ?
C90 C85 P1 114.2(16) . . ?
C87 C86 C85 120.0 . . ?
C86 C87 C88 120.0 . . ?
C89 C88 C87 120.0 . . ?
C88 C89 C90 120.0 . . ?
C89 C90 C85 120.0 . . ?
C92 C91 C96 120.0 . . ?
C92 C91 P2 114.0(17) . . ?
C96 C91 P2 122.1(17) . . ?
C93 C92 C91 120.0 . . ?
C94 C93 C92 120.0 . . ?
C93 C94 C95 120.0 . . ?
C96 C95 C94 120.0 . . ?
C95 C96 C91 120.0 . . ?
C98 C97 C102 120.0 . . ?
C98 C97 P4 125.0(13) . . ?
C102 C97 P4 106.2(14) . . ?
C97 C98 C99 120.0 . . ?
C100 C99 C98 120.0 . . ?
C99 C100 C101 120.0 . . ?
C99 C100 C103 122(3) . . ?
C101 C100 C103 118(3) . . ?
C102 C101 C100 120.0 . . ?
C101 C102 C97 120.0 . . ?
C104 C103 C108 120.0 . . ?
C104 C103 C100 124(4) . . ?
C108 C103 C100 115(4) . . ?
C103 C104 C105 120.0 . . ?
C106 C105 C104 120.0 . . ?
C105 C106 C107 120.0 . . ?
C108 C107 C106 120.0 . . ?
C107 C108 C103 120.0 . . ?
C110 C109 C114 120.0 . . ?
C110 C109 P3 118(2) . . ?
C114 C109 P3 117(2) . . ?
C109 C110 C111 120.0 . . ?
C112 C111 C110 120.0 . . ?
C111 C112 C113 120.0 . . ?
C112 C113 C114 120.0 . . ?
C113 C114 C109 120.0 . . ?
C1S N1S C3S 111.3(16) . . ?
C1S N1S C4S 105.4(15) . . ?
C3S N1S C4S 111.6(15) . . ?
C1S N1S C2S 112.1(15) . . ?
C3S N1S C2S 107.2(13) . . ?
C4S N1S C2S 109.4(14) . . ?
C9S N3S C10S 116(2) . . ?
C9S N3S C11S 111(2) . . ?
C10S N3S C11S 108(2) . . ?
C9S N3S C12S 105.1(19) . . ?
C10S N3S C12S 107.9(19) . . ?
C11S N3S C12S 108.8(19) . . ?
C5S N2S C7S 107(2) . . ?
C5S N2S C8S 111.2(19) . . ?
C7S N2S C8S 112.7(17) . . ?
C5S N2S C6S 112(2) . . ?
C7S N2S C6S 105.7(19) . . ?
C8S N2S C6S 108.4(19) . . ?
N2 N1 C42 107.2(16) . . ?
N1 N2 C45 110.1(16) . . ?
N4 N3 C57 114.4(14) . . ?
N3 N4 C61 113.2(15) . . ?
N6 N5 C77 111.3(12) . . ?
N5 N6 C83 113.6(12) . . ?
P1 O1 V1 129.6(6) . . ?
P1 O1 V6 131.5(6) . . ?
V1 O1 V6 96.8(4) . . ?
P1 O2 V3 130.6(6) . . ?
P1 O2 V2 131.5(6) . . ?
V3 O2 V2 94.9(4) . . ?
P1 O3 V5 130.1(6) . . ?
P1 O3 V4 130.3(6) . . ?
V5 O3 V4 96.2(4) . . ?
C7 O5 V1 123.5(11) . . ?
C7 O5 V2 124.2(10) . . ?
V1 O5 V2 102.5(5) . . ?
C1 O6 V1 126.8(11) . . ?
C1 O6 V2 122.7(12) . . ?
V1 O6 V2 101.3(5) . . ?
C2 O8 V3 119.3(10) . . ?
C2 O8 V2 117.8(9) . . ?
V3 O8 V2 112.8(4) . . ?
C3 O10 V4 122.0(12) . . ?
C3 O10 V3 120.5(13) . . ?
V4 O10 V3 102.3(5) . . ?
C8 O11 V4 130.7(11) . . ?
C8 O11 V3 126.4(11) . . ?
V4 O11 V3 102.9(4) . . ?
C4 O13 V5 119.7(14) . . ?
C4 O13 V4 119.8(15) . . ?
V5 O13 V4 112.7(6) . . ?
C37 O14 V4 135.2(13) . . ?
C37 O15 V5 128.3(11) . . ?
C9 O17 V6 125.1(13) . . ?
C9 O17 V5 131.4(13) . . ?
V6 O17 V5 102.6(6) . . ?
C5 O18 V5 123.2(12) . . ?
C5 O18 V6 121.5(12) . . ?
V5 O18 V6 103.3(5) . . ?
C53 O20 V6 133.5(12) . . ?
C53 O21 V1 129.7(12) . . ?
C6 O22 V6 122.3(12) . . ?
C6 O22 V1 120.5(12) . . ?
V6 O22 V1 112.0(5) . . ?
P2 O23 V11 130.7(6) . . ?
P2 O23 V10 130.3(5) . . ?
V11 O23 V10 95.5(4) . . ?
P2 O24 V7 130.5(6) . . ?
P2 O24 V12 130.2(6) . . ?
V7 O24 V12 95.9(4) . . ?
P2 O25 V9 132.3(6) . . ?
P2 O25 V8 130.8(6) . . ?
V9 O25 V8 95.5(4) . . ?
C10 O27 V7 126.1(12) . . ?
C10 O27 V8 125.2(12) . . ?
V7 O27 V8 102.6(6) . . ?
C16 O28 V8 128.3(14) . . ?
C16 O28 V7 128.3(14) . . ?
V8 O28 V7 101.6(5) . . ?
C11 O30 V9 121.6(11) . . ?
C11 O30 V8 121.2(10) . . ?
V9 O30 V8 111.6(5) . . ?
C68 O31 V8 134.0(11) . . ?
C68 O32 V9 132.4(11) . . ?
C18 O34 V9 125.9(10) . . ?
C18 O34 V10 123.0(10) . . ?
V9 O34 V10 103.1(5) . . ?
C12 O35 V9 127.3(11) . . ?
C12 O35 V10 126.1(11) . . ?
V9 O35 V10 102.7(5) . . ?
C70 O37 V10 131.2(12) . . ?
C13 O38 V10 122.5(11) . . ?
C13 O38 V11 123.4(10) . . ?
V10 O38 V11 112.5(5) . . ?
C70 O39 V11 131.8(10) . . ?
C17 O41 V12 128.5(11) . . ?
C17 O41 V11 128.9(11) . . ?
V12 O41 V11 102.5(5) . . ?
C14 O42 V11 123.0(10) . . ?
C14 O42 V12 120.0(10) . . ?
V11 O42 V12 102.8(4) . . ?
C15 O44 V12 122.4(10) . . ?
C15 O44 V7 119.6(10) . . ?
V12 O44 V7 112.1(5) . . ?
P3 O45 V13 129.3(6) . . ?
P3 O45 V18 131.0(5) . . ?
V13 O45 V18 95.2(4) . . ?
P3 O46 V17 131.4(6) . . ?
P3 O46 V16 130.5(6) . . ?
V17 O46 V16 96.0(4) . . ?
P3 O47 V15 131.5(5) . . ?
P3 O47 V14 131.3(5) . . ?
V15 O47 V14 95.8(4) . . ?
C27 O49 V14 121.9(13) . . ?
C27 O49 V13 130.1(13) . . ?
V14 O49 V13 101.9(4) . . ?
C19 O50 V13 119.2(10) . . ?
C19 O50 V14 125.8(10) . . ?
V13 O50 V14 102.1(4) . . ?
C20 O52 V15 120.2(10) . . ?
C20 O52 V14 117.5(10) . . ?
V15 O52 V14 110.0(5) . . ?
C71 O53 V14 134.3(10) . . ?
C71 O54 V15 129.8(9) . . ?
C21 O56 V15 125.3(10) . . ?
C21 O56 V16 122.7(11) . . ?
V15 O56 V16 102.9(4) . . ?
C25 O57 V16 124.9(10) . . ?
C25 O57 V15 123.9(11) . . ?
V16 O57 V15 102.9(4) . . ?
C52 O59 V16 126.4(11) . . ?
C52 O60 V17 132.0(12) . . ?
C22 O61 V17 123.3(11) . . ?
C22 O61 V16 122.8(11) . . ?
V17 O61 V16 112.7(5) . . ?
C26 O63 V18 128.6(15) . . ?
C26 O63 V17 124.9(15) . . ?
V18 O63 V17 102.6(5) . . ?
C23 O64 V18 124.0(14) . . ?
C23 O64 V17 123.1(13) . . ?
V18 O64 V17 103.0(5) . . ?
C24 O66 V18 121.3(11) . . ?
C24 O66 V13 118.7(10) . . ?
V18 O66 V13 112.1(5) . . ?
P4 O67 V23 129.6(6) . . ?
P4 O67 V24 132.4(6) . . ?
V23 O67 V24 95.9(4) . . ?
P4 O68 V21 129.2(6) . . ?
P4 O68 V22 130.9(6) . . ?
V21 O68 V22 95.2(4) . . ?
P4 O69 V20 131.4(6) . . ?
P4 O69 V19 129.9(6) . . ?
V20 O69 V19 96.7(4) . . ?
C69 O71 V19 130.7(10) . . ?
C69 O72 V20 132.5(12) . . ?
C30 O73 V20 126.5(13) . . ?
C30 O73 V19 120.0(13) . . ?
V20 O73 V19 111.4(5) . . ?
C35 O75 V21 129.3(14) . . ?
C35 O75 V20 124.5(14) . . ?
V21 O75 V20 101.8(5) . . ?
C31 O76 V20 122.0(12) . . ?
C31 O76 V21 124.5(12) . . ?
V20 O76 V21 102.4(5) . . ?
C60 O78 V21 130.7(12) . . ?
C60 O79 V22 133.6(12) . . ?
C32 O80 V22 128.0(15) . . ?
C32 O80 V21 114.7(15) . . ?
V22 O80 V21 115.3(5) . . ?
C36 O82 V22 129.0(16) . . ?
C36 O82 V23 126.2(16) . . ?
V22 O82 V23 102.2(6) . . ?
C34 O83 V23 132.2(18) . . ?
C34 O83 V22 120.7(19) . . ?
V23 O83 V22 103.8(6) . . ?
C28 O85 V24 121.3(13) . . ?
C28 O85 V23 124.6(13) . . ?
V24 O85 V23 112.8(5) . . ?
C51 O86 V23 135.6(12) . . ?
C51 O87 V24 134.0(12) . . ?
C33 O89 V19 127.1(10) . . ?
C33 O89 V24 122.9(10) . . ?
V19 O89 V24 103.8(4) . . ?
C29 O90 V24 128.3(19) . . ?
C29 O90 V19 126.5(19) . . ?
V24 O90 V19 105.2(5) . . ?
C38 O91 V12 134.9(12) . 3_666 ?
C38 O92 V7 129.2(13) . 3_666 ?
C72 O93 V2 132.0(9) . 3_666 ?
C72 O94 V3 131.0(9) . 3_666 ?
C67 O95 V18 132.8(10) . 3_666 ?
C67 O96 V13 129.9(10) . 3_666 ?
O2 P1 O1 111.1(6) . . ?
O2 P1 O3 111.3(6) . . ?
O1 P1 O3 110.3(6) . . ?
O2 P1 C85 109.5(7) . . ?
O1 P1 C85 106.4(7) . . ?
O3 P1 C85 108.0(8) . . ?
O25 P2 O24 110.8(6) . . ?
O25 P2 O23 110.4(6) . . ?
O24 P2 O23 111.7(6) . . ?
O25 P2 C91 107.8(7) . . ?
O24 P2 C91 108.5(8) . . ?
O23 P2 C91 107.6(7) . . ?
O47 P3 O45 111.7(5) . . ?
O47 P3 O46 109.6(6) . . ?
O45 P3 O46 110.7(6) . . ?
O47 P3 C109 99.6(8) . . ?
O45 P3 C109 111.8(11) . . ?
O46 P3 C109 113.1(11) . . ?
O69 P4 O67 110.1(6) . . ?
O69 P4 O68 111.4(6) . . ?
O67 P4 O68 111.9(6) . . ?
O69 P4 C97 107.8(7) . . ?
O67 P4 C97 106.8(7) . . ?
O68 P4 C97 108.6(7) . . ?
O4 V1 O5 102.0(5) . . ?
O4 V1 O6 100.9(6) . . ?
O5 V1 O6 78.1(5) . . ?
O4 V1 O22 97.3(5) . . ?
O5 V1 O22 160.6(5) . . ?
O6 V1 O22 95.8(5) . . ?
O4 V1 O21 95.4(6) . . ?
O5 V1 O21 87.7(5) . . ?
O6 V1 O21 160.2(5) . . ?
O22 V1 O21 93.2(5) . . ?
O4 V1 O1 168.6(5) . . ?
O5 V1 O1 88.2(4) . . ?
O6 V1 O1 86.0(4) . . ?
O22 V1 O1 72.9(4) . . ?
O21 V1 O1 79.8(4) . . ?
O4 V1 V2 106.9(4) . . ?
O5 V1 V2 38.8(3) . . ?
O6 V1 V2 39.4(3) . . ?
O22 V1 V2 131.5(4) . . ?
O21 V1 V2 124.5(3) . . ?
O1 V1 V2 84.2(3) . . ?
O7 V2 O5 102.7(5) . . ?
O7 V2 O6 97.4(5) . . ?
O5 V2 O6 77.9(4) . . ?
O7 V2 O8 99.7(5) . . ?
O5 V2 O8 157.5(4) . . ?
O6 V2 O8 97.0(4) . . ?
O7 V2 O93 97.2(4) . 3_666 ?
O5 V2 O93 89.7(4) . 3_666 ?
O6 V2 O93 162.6(4) . 3_666 ?
O8 V2 O93 89.8(4) . 3_666 ?
O7 V2 O2 172.4(5) . . ?
O5 V2 O2 84.9(4) . . ?
O6 V2 O2 85.1(4) . . ?
O8 V2 O2 72.8(4) . . ?
O93 V2 O2 81.6(4) 3_666 . ?
O7 V2 V1 105.1(4) . . ?
O5 V2 V1 38.7(3) . . ?
O6 V2 V1 39.3(3) . . ?
O8 V2 V1 131.4(3) . . ?
O93 V2 V1 126.8(3) 3_666 . ?
O2 V2 V1 81.5(3) . . ?
O9 V3 O8 100.0(5) . . ?
O9 V3 O11 101.3(5) . . ?
O8 V3 O11 157.9(5) . . ?
O9 V3 O10 98.8(6) . . ?
O8 V3 O10 93.7(4) . . ?
O11 V3 O10 77.0(4) . . ?
O9 V3 O94 97.1(5) . 3_666 ?
O8 V3 O94 92.0(4) . 3_666 ?
O11 V3 O94 91.5(4) . 3_666 ?
O10 V3 O94 161.9(4) . 3_666 ?
O9 V3 O2 173.2(5) . . ?
O8 V3 O2 73.8(4) . . ?
O11 V3 O2 85.2(4) . . ?
O10 V3 O2 84.7(4) . . ?
O94 V3 O2 80.4(4) 3_666 . ?
O9 V3 V4 103.6(4) . . ?
O8 V3 V4 129.1(3) . . ?
O11 V3 V4 38.3(3) . . ?
O10 V3 V4 38.7(3) . . ?
O94 V3 V4 128.2(3) 3_666 . ?
O2 V3 V4 82.8(2) . . ?
O12 V4 O11 103.7(6) . . ?
O12 V4 O10 98.7(6) . . ?
O11 V4 O10 77.9(4) . . ?
O12 V4 O13 99.5(6) . . ?
O11 V4 O13 156.7(5) . . ?
O10 V4 O13 96.8(5) . . ?
O12 V4 O14 96.4(6) . . ?
O11 V4 O14 90.7(5) . . ?
O10 V4 O14 162.8(5) . . ?
O13 V4 O14 88.7(5) . . ?
O12 V4 O3 171.3(5) . . ?
O11 V4 O3 84.5(4) . . ?
O10 V4 O3 86.0(4) . . ?
O13 V4 O3 72.5(5) . . ?
O14 V4 O3 80.1(4) . . ?
O12 V4 V3 105.2(5) . . ?
O11 V4 V3 38.8(3) . . ?
O10 V4 V3 39.0(3) . . ?
O13 V4 V3 131.5(4) . . ?
O14 V4 V3 128.1(4) . . ?
O3 V4 V3 83.1(3) . . ?
O16 V5 O18 98.8(5) . . ?
O16 V5 O17 102.5(6) . . ?
O18 V5 O17 77.0(5) . . ?
O16 V5 O13 99.8(6) . . ?
O18 V5 O13 94.7(5) . . ?
O17 V5 O13 157.2(4) . . ?
O16 V5 O15 95.3(5) . . ?
O18 V5 O15 162.6(5) . . ?
O17 V5 O15 90.1(5) . . ?
O13 V5 O15 92.8(5) . . ?
O16 V5 O3 171.9(6) . . ?
O18 V5 O3 85.6(4) . . ?
O17 V5 O3 85.1(4) . . ?
O13 V5 O3 72.9(4) . . ?
O15 V5 O3 81.7(4) . . ?
O16 V5 V6 104.4(5) . . ?
O18 V5 V6 38.6(3) . . ?
O17 V5 V6 38.5(4) . . ?
O13 V5 V6 129.6(4) . . ?
O15 V5 V6 127.4(4) . . ?
O3 V5 V6 83.3(3) . . ?
O19 V6 O17 101.7(5) . . ?
O19 V6 O18 100.3(6) . . ?
O17 V6 O18 77.0(5) . . ?
O19 V6 O22 100.7(5) . . ?
O17 V6 O22 157.5(5) . . ?
O18 V6 O22 97.2(5) . . ?
O19 V6 O20 96.1(6) . . ?
O17 V6 O20 89.0(5) . . ?
O18 V6 O20 160.2(5) . . ?
O22 V6 O20 90.5(5) . . ?
O19 V6 O1 172.6(5) . . ?
O17 V6 O1 84.8(4) . . ?
O18 V6 O1 84.5(4) . . ?
O22 V6 O1 73.0(4) . . ?
O20 V6 O1 80.3(4) . . ?
O19 V6 V5 104.8(4) . . ?
O17 V6 V5 38.9(4) . . ?
O18 V6 V5 38.1(3) . . ?
O22 V6 V5 131.4(4) . . ?
O20 V6 V5 126.3(3) . . ?
O1 V6 V5 82.4(3) . . ?
O26 V7 O27 98.5(6) . . ?
O26 V7 O28 102.9(5) . . ?
O27 V7 O28 77.7(5) . . ?
O26 V7 O44 99.1(5) . . ?
O27 V7 O44 93.9(5) . . ?
O28 V7 O44 157.4(4) . . ?
O26 V7 O92 94.8(6) . 3_666 ?
O27 V7 O92 164.8(5) . 3_666 ?
O28 V7 O92 92.3(5) . 3_666 ?
O44 V7 O92 91.2(4) . 3_666 ?
O26 V7 O24 172.1(5) . . ?
O27 V7 O24 84.4(4) . . ?
O28 V7 O24 84.9(4) . . ?
O44 V7 O24 73.3(4) . . ?
O92 V7 O24 83.4(4) 3_666 . ?
O26 V7 V8 103.9(4) . . ?
O27 V7 V8 38.7(3) . . ?
O28 V7 V8 38.9(3) . . ?
O44 V7 V8 129.4(3) . . ?
O92 V7 V8 130.2(3) 3_666 . ?
O24 V7 V8 83.0(3) . . ?
O29 V8 O27 98.5(5) . . ?
O29 V8 O28 103.5(5) . . ?
O27 V8 O28 78.1(5) . . ?
O29 V8 O30 99.0(5) . . ?
O27 V8 O30 97.6(5) . . ?
O28 V8 O30 157.5(4) . . ?
O29 V8 O31 96.3(5) . . ?
O27 V8 O31 162.5(5) . . ?
O28 V8 O31 89.4(4) . . ?
O30 V8 O31 89.3(5) . . ?
O29 V8 O25 171.7(5) . . ?
O27 V8 O25 83.5(4) . . ?
O28 V8 O25 84.7(4) . . ?
O30 V8 O25 72.8(4) . . ?
O31 V8 O25 83.2(4) . . ?
O29 V8 V7 104.3(4) . . ?
O27 V8 V7 38.7(4) . . ?
O28 V8 V7 39.5(3) . . ?
O30 V8 V7 132.4(3) . . ?
O31 V8 V7 127.7(4) . . ?
O25 V8 V7 82.3(3) . . ?
O33 V9 O34 102.0(5) . . ?
O33 V9 O35 100.1(6) . . ?
O34 V9 O35 77.1(4) . . ?
O33 V9 O30 97.5(5) . . ?
O34 V9 O30 160.0(5) . . ?
O35 V9 O30 95.1(5) . . ?
O33 V9 O32 95.6(6) . . ?
O34 V9 O32 89.7(4) . . ?
O35 V9 O32 161.3(5) . . ?
O30 V9 O32 93.0(5) . . ?
O33 V9 O25 170.5(5) . . ?
O34 V9 O25 87.1(4) . . ?
O35 V9 O25 84.5(4) . . ?
O30 V9 O25 73.7(4) . . ?
O32 V9 O25 81.6(4) . . ?
O33 V9 V10 106.4(4) . . ?
O34 V9 V10 38.6(3) . . ?
O35 V9 V10 38.7(3) . . ?
O30 V9 V10 130.2(3) . . ?
O32 V9 V10 126.3(3) . . ?
O25 V9 V10 82.3(3) . . ?
O36 V10 O34 104.7(6) . . ?
O36 V10 O38 97.0(6) . . ?
O34 V10 O38 158.1(5) . . ?
O36 V10 O35 100.3(6) . . ?
O34 V10 O35 76.8(4) . . ?
O38 V10 O35 96.7(4) . . ?
O36 V10 O37 95.2(5) . . ?
O34 V10 O37 90.0(4) . . ?
O38 V10 O37 90.8(4) . . ?
O35 V10 O37 161.8(5) . . ?
O36 V10 O23 169.1(5) . . ?
O34 V10 O23 85.5(4) . . ?
O38 V10 O23 73.1(4) . . ?
O35 V10 O23 85.9(4) . . ?
O37 V10 O23 80.4(4) . . ?
O36 V10 V9 108.2(4) . . ?
O34 V10 V9 38.3(3) . . ?
O38 V10 V9 130.8(3) . . ?
O35 V10 V9 38.6(3) . . ?
O37 V10 V9 126.5(3) . . ?
O23 V10 V9 82.2(2) . . ?
O40 V11 O42 99.7(5) . . ?
O40 V11 O41 101.1(5) . . ?
O42 V11 O41 77.4(4) . . ?
O40 V11 O38 99.4(5) . . ?
O42 V11 O38 94.4(4) . . ?
O41 V11 O38 159.0(4) . . ?
O40 V11 O39 97.1(5) . . ?
O42 V11 O39 161.2(4) . . ?
O41 V11 O39 91.3(4) . . ?
O38 V11 O39 91.0(5) . . ?
O40 V11 O23 172.5(5) . . ?
O42 V11 O23 83.5(4) . . ?
O41 V11 O23 86.2(4) . . ?
O38 V11 O23 73.5(4) . . ?
O39 V11 O23 80.9(4) . . ?
O40 V11 V12 103.6(5) . . ?
O42 V11 V12 38.9(3) . . ?
O41 V11 V12 38.5(3) . . ?
O38 V11 V12 130.5(3) . . ?
O39 V11 V12 128.1(3) . . ?
O23 V11 V12 83.2(3) . . ?
O43 V12 O41 102.4(5) . . ?
O43 V12 O42 97.9(5) . . ?
O41 V12 O42 77.3(4) . . ?
O43 V12 O44 98.8(5) . . ?
O41 V12 O44 158.4(4) . . ?
O42 V12 O44 95.9(4) . . ?
O43 V12 O91 97.9(6) . 3_666 ?
O41 V12 O91 92.6(5) . 3_666 ?
O42 V12 O91 162.8(5) . 3_666 ?
O44 V12 O91 88.4(5) . 3_666 ?
O43 V12 O24 171.8(5) . . ?
O41 V12 O24 85.8(4) . . ?
O42 V12 O24 83.3(4) . . ?
O44 V12 O24 73.0(4) . . ?
O91 V12 O24 82.1(4) 3_666 . ?
O43 V12 V11 103.1(4) . . ?
O41 V12 V11 39.1(3) . . ?
O42 V12 V11 38.2(3) . . ?
O44 V12 V11 131.0(3) . . ?
O91 V12 V11 130.2(4) 3_666 . ?
O24 V12 V11 82.8(3) . . ?
O48 V13 O50 101.3(5) . . ?
O48 V13 O49 102.4(5) . . ?
O50 V13 O49 77.9(4) . . ?
O48 V13 O66 97.8(5) . . ?
O50 V13 O66 93.5(4) . . ?
O49 V13 O66 159.2(4) . . ?
O48 V13 O96 94.2(5) . 3_666 ?
O50 V13 O96 162.9(4) . 3_666 ?
O49 V13 O96 91.8(4) . 3_666 ?
O66 V13 O96 91.6(4) . 3_666 ?
O48 V13 O45 170.4(5) . . ?
O50 V13 O45 84.3(4) . . ?
O49 V13 O45 86.3(4) . . ?
O66 V13 O45 73.9(4) . . ?
O96 V13 O45 81.4(4) 3_666 . ?
O48 V13 V14 105.1(4) . . ?
O50 V13 V14 39.2(3) . . ?
O49 V13 V14 38.7(3) . . ?
O66 V13 V14 130.1(3) . . ?
O96 V13 V14 129.2(3) 3_666 . ?
O45 V13 V14 84.2(3) . . ?
O51 V14 O49 102.2(5) . . ?
O51 V14 O50 99.9(5) . . ?
O49 V14 O50 78.1(4) . . ?
O51 V14 O52 99.2(5) . . ?
O49 V14 O52 158.5(4) . . ?
O50 V14 O52 99.2(4) . . ?
O51 V14 O53 96.3(5) . . ?
O49 V14 O53 88.6(5) . . ?
O50 V14 O53 160.9(5) . . ?
O52 V14 O53 88.0(4) . . ?
O51 V14 O47 173.0(5) . . ?
O49 V14 O47 84.8(4) . . ?
O50 V14 O47 82.1(4) . . ?
O52 V14 O47 73.7(4) . . ?
O53 V14 O47 83.1(4) . . ?
O51 V14 V13 104.1(4) . . ?
O49 V14 V13 39.4(3) . . ?
O50 V14 V13 38.7(3) . . ?
O52 V14 V13 134.5(3) . . ?
O53 V14 V13 126.7(4) . . ?
O47 V14 V13 81.7(3) . . ?
O55 V15 O56 100.1(5) . . ?
O55 V15 O57 100.9(5) . . ?
O56 V15 O57 76.7(4) . . ?
O55 V15 O52 96.8(5) . . ?
O56 V15 O52 94.9(4) . . ?
O57 V15 O52 161.4(5) . . ?
O55 V15 O54 94.8(5) . . ?
O56 V15 O54 162.7(5) . . ?
O57 V15 O54 91.9(4) . . ?
O52 V15 O54 92.0(4) . . ?
O55 V15 O47 171.1(4) . . ?
O56 V15 O47 84.2(4) . . ?
O57 V15 O47 87.6(4) . . ?
O52 V15 O47 75.0(4) . . ?
O54 V15 O47 82.2(4) . . ?
O55 V15 V16 105.5(4) . . ?
O56 V15 V16 38.6(3) . . ?
O57 V15 V16 38.1(3) . . ?
O52 V15 V16 130.7(3) . . ?
O54 V15 V16 128.2(3) . . ?
O47 V15 V16 82.8(3) . . ?
O58 V16 O57 104.2(5) . . ?
O58 V16 O56 100.2(5) . . ?
O57 V16 O56 77.3(4) . . ?
O58 V16 O61 98.4(5) . . ?
O57 V16 O61 157.2(4) . . ?
O56 V16 O61 96.2(5) . . ?
O58 V16 O59 93.9(5) . . ?
O57 V16 O59 90.5(5) . . ?
O56 V16 O59 163.3(4) . . ?
O61 V16 O59 90.7(5) . . ?
O58 V16 O46 169.5(5) . . ?
O57 V16 O46 85.9(4) . . ?
O56 V16 O46 84.6(4) . . ?
O61 V16 O46 71.6(4) . . ?
O59 V16 O46 83.2(4) . . ?
O58 V16 V15 107.7(4) . . ?
O57 V16 V15 38.9(3) . . ?
O56 V16 V15 38.4(3) . . ?
O61 V16 V15 130.0(3) . . ?
O59 V16 V15 127.9(4) . . ?
O46 V16 V15 81.9(3) . . ?
O62 V17 O61 98.4(5) . . ?
O62 V17 O64 99.2(7) . . ?
O61 V17 O64 96.3(5) . . ?
O62 V17 O60 95.2(7) . . ?
O61 V17 O60 92.0(5) . . ?
O64 V17 O60 162.1(5) . . ?
O62 V17 O63 101.4(6) . . ?
O61 V17 O63 159.8(5) . . ?
O64 V17 O63 76.7(5) . . ?
O60 V17 O63 90.1(5) . . ?
O62 V17 O46 171.4(5) . . ?
O61 V17 O46 73.3(4) . . ?
O64 V17 O46 84.5(5) . . ?
O60 V17 O46 82.8(5) . . ?
O63 V17 O46 87.0(5) . . ?
O62 V17 V18 104.4(5) . . ?
O61 V17 V18 131.3(3) . . ?
O64 V17 V18 38.3(3) . . ?
O60 V17 V18 127.2(4) . . ?
O63 V17 V18 38.5(3) . . ?
O46 V17 V18 83.3(3) . . ?
O65 V18 O66 100.0(5) . . ?
O65 V18 O64 99.5(5) . . ?
O66 V18 O64 95.1(4) . . ?
O65 V18 O63 100.9(6) . . ?
O66 V18 O63 158.7(5) . . ?
O64 V18 O63 77.6(4) . . ?
O65 V18 O95 96.4(5) . 3_666 ?
O66 V18 O95 89.5(4) . 3_666 ?
O64 V18 O95 162.5(5) . 3_666 ?
O63 V18 O95 92.1(4) . 3_666 ?
O65 V18 O45 173.2(5) . . ?
O66 V18 O45 74.1(4) . . ?
O64 V18 O45 84.6(4) . . ?
O63 V18 O45 85.3(5) . . ?
O95 V18 O45 80.4(4) 3_666 . ?
O65 V18 V17 104.4(4) . . ?
O66 V18 V17 130.2(3) . . ?
O64 V18 V17 38.7(3) . . ?
O63 V18 V17 39.0(3) . . ?
O95 V18 V17 129.1(3) 3_666 . ?
O45 V18 V17 82.2(3) . . ?
O70 V19 O89 102.3(5) . . ?
O70 V19 O90 101.2(6) . . ?
O89 V19 O90 75.3(5) . . ?
O70 V19 O73 97.9(6) . . ?
O89 V19 O73 159.5(5) . . ?
O90 V19 O73 97.1(6) . . ?
O70 V19 O71 94.6(6) . . ?
O89 V19 O71 88.7(4) . . ?
O90 V19 O71 159.5(5) . . ?
O73 V19 O71 93.5(5) . . ?
O70 V19 O69 168.8(6) . . ?
O89 V19 O69 87.7(4) . . ?
O90 V19 O69 86.1(4) . . ?
O73 V19 O69 72.6(4) . . ?
O71 V19 O69 80.4(4) . . ?
O70 V19 V24 107.5(5) . . ?
O89 V19 V24 38.6(3) . . ?
O90 V19 V24 36.9(4) . . ?
O73 V19 V24 130.1(4) . . ?
O71 V19 V24 125.3(3) . . ?
O69 V19 V24 83.5(3) . . ?
O74 V20 O76 100.2(6) . . ?
O74 V20 O75 101.1(6) . . ?
O76 V20 O75 77.8(4) . . ?
O74 V20 O73 100.1(6) . . ?
O76 V20 O73 97.0(5) . . ?
O75 V20 O73 158.7(5) . . ?
O74 V20 O72 94.3(6) . . ?
O76 V20 O72 162.8(5) . . ?
O75 V20 O72 90.3(4) . . ?
O73 V20 O72 89.6(5) . . ?
O74 V20 O69 172.5(6) . . ?
O76 V20 O69 84.4(4) . . ?
O75 V20 O69 85.6(4) . . ?
O73 V20 O69 73.3(4) . . ?
O72 V20 O69 82.3(4) . . ?
O74 V20 V21 104.1(5) . . ?
O76 V20 V21 38.9(3) . . ?
O75 V20 V21 38.9(3) . . ?
O73 V20 V21 132.4(4) . . ?
O72 V20 V21 128.0(3) . . ?
O69 V20 V21 83.2(3) . . ?
O77 V21 O75 101.6(6) . . ?
O77 V21 O76 100.1(6) . . ?
O75 V21 O76 78.1(4) . . ?
O77 V21 O80 102.4(6) . . ?
O75 V21 O80 155.7(5) . . ?
O76 V21 O80 94.2(5) . . ?
O77 V21 O78 94.9(6) . . ?
O75 V21 O78 91.9(4) . . ?
O76 V21 O78 163.3(4) . . ?
O80 V21 O78 89.6(5) . . ?
O77 V21 O68 172.2(6) . . ?
O75 V21 O68 85.1(4) . . ?
O76 V21 O68 85.0(4) . . ?
O80 V21 O68 71.2(4) . . ?
O78 V21 O68 80.9(4) . . ?
O77 V21 V20 104.5(5) . . ?
O75 V21 V20 39.3(3) . . ?
O76 V21 V20 38.7(3) . . ?
O80 V21 V20 128.9(3) . . ?
O78 V21 V20 129.8(3) . . ?
O68 V21 V20 83.2(3) . . ?
O81 V22 O80 100.0(6) . . ?
O81 V22 O82 101.1(6) . . ?
O80 V22 O82 158.8(5) . . ?
O81 V22 O83 99.7(5) . . ?
O80 V22 O83 96.8(5) . . ?
O82 V22 O83 76.7(5) . . ?
O81 V22 O79 94.7(5) . . ?
O80 V22 O79 88.9(5) . . ?
O82 V22 O79 92.4(5) . . ?
O83 V22 O79 163.3(5) . . ?
O81 V22 O68 172.3(6) . . ?
O80 V22 O68 73.1(4) . . ?
O82 V22 O68 86.1(4) . . ?
O83 V22 O68 84.7(4) . . ?
O79 V22 O68 82.0(4) . . ?
O81 V22 V23 105.1(4) . . ?
O80 V22 V23 130.3(4) . . ?
O82 V22 V23 39.3(3) . . ?
O83 V22 V23 37.4(4) . . ?
O79 V22 V23 129.9(3) . . ?
O68 V22 V23 82.2(3) . . ?
O84 V23 O83 101.2(7) . . ?
O84 V23 O82 100.0(6) . . ?
O83 V23 O82 77.2(5) . . ?
O84 V23 O85 99.2(6) . . ?
O83 V23 O85 94.6(5) . . ?
O82 V23 O85 160.3(5) . . ?
O84 V23 O86 95.4(7) . . ?
O83 V23 O86 160.9(5) . . ?
O82 V23 O86 90.7(5) . . ?
O85 V23 O86 92.0(5) . . ?
O84 V23 O67 170.3(5) . . ?
O83 V23 O67 84.5(5) . . ?
O82 V23 O67 88.9(4) . . ?
O85 V23 O67 72.3(4) . . ?
O86 V23 O67 80.5(4) . . ?
O84 V23 V22 105.5(5) . . ?
O83 V23 V22 38.8(4) . . ?
O82 V23 V22 38.5(3) . . ?
O85 V23 V22 130.2(4) . . ?
O86 V23 V22 127.0(3) . . ?
O67 V23 V22 83.9(3) . . ?
O88 V24 O90 99.4(6) . . ?
O88 V24 O85 99.4(5) . . ?
O90 V24 O85 96.8(5) . . ?
O88 V24 O89 103.3(5) . . ?
O90 V24 O89 75.4(4) . . ?
O85 V24 O89 156.9(4) . . ?
O88 V24 O87 96.0(6) . . ?
O90 V24 O87 160.9(5) . . ?
O85 V24 O87 91.6(5) . . ?
O89 V24 O87 90.3(4) . . ?
O88 V24 O67 171.2(6) . . ?
O90 V24 O67 85.3(5) . . ?
O85 V24 O67 72.5(4) . . ?
O89 V24 O67 85.1(4) . . ?
O87 V24 O67 80.9(4) . . ?
O88 V24 V19 107.0(5) . . ?
O90 V24 V19 37.9(3) . . ?
O85 V24 V19 129.8(4) . . ?
O89 V24 V19 37.6(3) . . ?
O87 V24 V19 126.0(3) . . ?
O67 V24 V19 81.3(3) . . ?

loop_
_geom_bond_atom_site_label_1
_geom_bond_atom_site_label_2
_geom_bond_distance
_geom_bond_site_symmetry_2
_geom_bond_publ_flag
C1 O6 1.46(2) . ?
C2 O8 1.424(18) . ?
C3 O10 1.47(3) . ?
C4 O13 1.38(3) . ?
C5 O18 1.44(2) . ?
C6 O22 1.43(2) . ?
C7 O5 1.417(19) . ?
C8 O11 1.41(2) . ?
C9 O17 1.40(3) . ?
C10 O27 1.37(2) . ?
C11 O30 1.403(19) . ?
C12 O35 1.35(2) . ?
C13 O38 1.49(2) . ?
C14 O42 1.397(18) . ?
C15 O44 1.424(19) . ?
C16 O28 1.28(2) . ?
C17 O41 1.44(2) . ?
C18 O34 1.43(2) . ?
C19 O50 1.403(19) . ?
C20 O52 1.45(2) . ?
C21 O56 1.406(19) . ?
C22 O61 1.42(2) . ?
C23 O64 1.36(2) . ?
C24 O66 1.45(2) . ?
C25 O57 1.43(2) . ?
C26 O63 1.48(3) . ?
C27 O49 1.40(3) . ?
C28 O85 1.47(3) . ?
C29 O90 1.44(4) . ?
C30 O73 1.39(2) . ?
C31 O76 1.44(2) . ?
C32 O80 1.38(3) . ?
C33 O89 1.405(18) . ?
C34 O83 1.39(4) . ?
C35 O75 1.29(3) . ?
C36 O82 1.46(3) . ?
C37 O14 1.233(19) . ?
C37 O15 1.25(2) . ?
C37 C40 1.49(2) . ?
C38 O92 1.266(19) . ?
C38 O91 1.28(2) . ?
C38 C44 1.48(2) . ?
C39 C44 1.38(2) . ?
C39 C40 1.43(2) . ?
C40 C41 1.40(2) . ?
C41 C42 1.37(2) . ?
C42 C43 1.32(2) . ?
C42 N1 1.53(2) . ?
C43 C44 1.40(2) . ?
C45 C50 1.34(2) . ?
C45 C46 1.38(2) . ?
C45 N2 1.46(2) . ?
C46 C47 1.40(2) . ?
C47 C48 1.39(2) . ?
C47 C51 1.44(2) . ?
C48 C49 1.37(3) . ?
C49 C50 1.39(2) . ?
C49 C52 1.56(2) . ?
C51 O87 1.267(16) . ?
C51 O86 1.278(18) . ?
C52 O60 1.224(19) . ?
C52 O59 1.315(18) . ?
C53 O20 1.247(18) . ?
C53 O21 1.293(19) . ?
C53 C55 1.46(2) . ?
C54 C59 1.37(2) . ?
C54 C55 1.39(2) . ?
C55 C56 1.37(2) . ?
C56 C57 1.32(2) . ?
C57 C58 1.42(2) . ?
C57 N3 1.49(2) . ?
C58 C59 1.41(2) . ?
C59 C60 1.53(2) . ?
C60 O78 1.235(18) . ?
C60 O79 1.26(2) . ?
C61 C62 1.34(2) . ?
C61 C66 1.38(2) . ?
C61 N4 1.492(19) . ?
C62 C63 1.40(2) . ?
C63 C64 1.42(2) . ?
C63 C68 1.49(2) . ?
C64 C65 1.34(2) . ?
C65 C66 1.38(2) . ?
C65 C67 1.49(2) . ?
C67 O96 1.225(17) . ?
C67 O95 1.290(16) . ?
C68 O31 1.275(18) . ?
C68 O32 1.306(19) . ?
C69 O71 1.242(19) . ?
C69 O72 1.293(18) . ?
C69 C73 1.51(2) . ?
C70 O39 1.24(2) . ?
C70 O37 1.275(19) . ?
C70 C75 1.50(2) . ?
C71 O53 1.241(17) . ?
C71 O54 1.286(16) . ?
C71 C79 1.479(19) . ?
C72 O94 1.232(16) . ?
C72 O93 1.270(17) . ?
C72 C81 1.506(18) . ?
C73 C78 1.373(19) . ?
C73 C74 1.40(2) . ?
C74 C75 1.36(2) . ?
C75 C76 1.377(19) . ?
C76 C77 1.391(19) . ?
C77 C78 1.40(2) . ?
C77 N5 1.458(17) . ?
C79 C80 1.397(19) . ?
C79 C84 1.402(18) . ?
C80 C81 1.368(18) . ?
C81 C82 1.390(19) . ?
C82 C83 1.400(19) . ?
C83 C84 1.387(18) . ?
C83 N6 1.438(17) . ?
C85 C86 1.3900 . ?
C85 C90 1.3900 . ?
C85 P1 1.743(15) . ?
C86 C87 1.3900 . ?
C87 C88 1.3900 . ?
C88 C89 1.3900 . ?
C89 C90 1.3900 . ?
C91 C92 1.3900 . ?
C91 C96 1.3900 . ?
C91 P2 1.699(15) . ?
C92 C93 1.3900 . ?
C93 C94 1.3900 . ?
C94 C95 1.3900 . ?
C95 C96 1.3900 . ?
C97 C98 1.3900 . ?
C97 C102 1.3900 . ?
C97 P4 1.723(14) . ?
C98 C99 1.3900 . ?
C99 C100 1.3900 . ?
C100 C101 1.3900 . ?
C100 C103 1.534(16) . ?
C101 C102 1.3900 . ?
C103 C104 1.3900 . ?
C103 C108 1.3900 . ?
C104 C105 1.3900 . ?
C105 C106 1.3900 . ?
C106 C107 1.3900 . ?
C107 C108 1.3900 . ?
C109 C110 1.3900 . ?
C109 C114 1.3900 . ?
C109 P3 1.855(19) . ?
C110 C111 1.3900 . ?
C111 C112 1.3900 . ?
C112 C113 1.3900 . ?
C113 C114 1.3900 . ?
N1S C1S 1.45(2) . ?
N1S C3S 1.47(2) . ?
N1S C4S 1.475(19) . ?
N1S C2S 1.479(17) . ?
N3S C9S 1.44(2) . ?
N3S C10S 1.46(2) . ?
N3S C11S 1.47(2) . ?
N3S C12S 1.50(2) . ?
N2S C5S 1.46(3) . ?
N2S C7S 1.47(2) . ?
N2S C8S 1.49(2) . ?
N2S C6S 1.50(3) . ?
N1 N2 1.201(16) . ?
N3 N4 1.176(16) . ?
N5 N6 1.217(15) . ?
O1 P1 1.530(11) . ?
O1 V1 2.203(10) . ?
O1 V6 2.217(10) . ?
O2 P1 1.517(10) . ?
O2 V3 2.242(11) . ?
O2 V2 2.251(9) . ?
O3 P1 1.545(10) . ?
O3 V5 2.218(10) . ?
O3 V4 2.232(11) . ?
O4 V1 1.600(11) . ?
O5 V1 1.968(10) . ?
O5 V2 1.971(12) . ?
O6 V1 1.982(12) . ?
O6 V2 1.988(10) . ?
O7 V2 1.587(9) . ?
O8 V3 1.964(10) . ?
O8 V2 2.010(10) . ?
O9 V3 1.602(12) . ?
O10 V4 1.966(10) . ?
O10 V3 1.982(10) . ?
O11 V4 1.955(10) . ?
O11 V3 1.977(10) . ?
O12 V4 1.621(13) . ?
O13 V5 1.987(14) . ?
O13 V4 1.991(12) . ?
O14 V4 2.040(13) . ?
O15 V5 2.056(13) . ?
O16 V5 1.618(11) . ?
O17 V6 1.960(12) . ?
O17 V5 1.977(13) . ?
O18 V5 1.950(12) . ?
O18 V6 1.968(12) . ?
O19 V6 1.592(10) . ?
O20 V6 2.045(14) . ?
O21 V1 2.052(14) . ?
O22 V6 1.982(11) . ?
O22 V1 2.004(11) . ?
O23 P2 1.532(10) . ?
O23 V11 2.220(9) . ?
O23 V10 2.262(10) . ?
O24 P2 1.528(10) . ?
O24 V7 2.219(10) . ?
O24 V12 2.243(10) . ?
O25 P2 1.502(10) . ?
O25 V9 2.219(11) . ?
O25 V8 2.244(10) . ?
O26 V7 1.590(10) . ?
O27 V7 1.962(13) . ?
O27 V8 1.965(11) . ?
O28 V8 1.966(11) . ?
O28 V7 1.988(10) . ?
O29 V8 1.591(10) . ?
O30 V9 1.986(10) . ?
O30 V8 2.009(11) . ?
O31 V8 2.025(11) . ?
O32 V9 2.002(12) . ?
O33 V9 1.616(11) . ?
O34 V9 1.968(10) . ?
O34 V10 1.979(11) . ?
O35 V9 1.978(10) . ?
O35 V10 1.979(10) . ?
O36 V10 1.598(12) . ?
O37 V10 2.037(10) . ?
O38 V10 1.979(11) . ?
O38 V11 2.011(11) . ?
O39 V11 2.027(11) . ?
O40 V11 1.624(11) . ?
O41 V12 1.958(10) . ?
O41 V11 1.984(11) . ?
O42 V11 1.950(10) . ?
O42 V12 1.982(11) . ?
O43 V12 1.579(11) . ?
O44 V12 1.991(10) . ?
O44 V7 2.004(10) . ?
O45 P3 1.533(10) . ?
O45 V13 2.214(9) . ?
O45 V18 2.256(11) . ?
O46 P3 1.537(10) . ?
O46 V17 2.210(12) . ?
O46 V16 2.246(10) . ?
O47 P3 1.506(11) . ?
O47 V15 2.204(10) . ?
O47 V14 2.247(9) . ?
O48 V13 1.589(9) . ?
O49 V14 1.958(11) . ?
O49 V13 1.987(10) . ?
O50 V13 1.961(10) . ?
O50 V14 1.980(9) . ?
O51 V14 1.613(10) . ?
O52 V15 2.007(10) . ?
O52 V14 2.023(12) . ?
O53 V14 2.033(10) . ?
O54 V15 2.038(10) . ?
O55 V15 1.618(11) . ?
O56 V15 1.963(10) . ?
O56 V16 1.973(10) . ?
O57 V16 1.950(11) . ?
O57 V15 1.985(9) . ?
O58 V16 1.601(10) . ?
O59 V16 2.070(11) . ?
O60 V17 1.984(14) . ?
O61 V17 1.963(11) . ?
O61 V16 2.014(13) . ?
O62 V17 1.587(13) . ?
O63 V18 1.968(12) . ?
O63 V17 1.989(10) . ?
O64 V18 1.965(11) . ?
O64 V17 1.981(11) . ?
O65 V18 1.597(12) . ?
O66 V18 1.959(11) . ?
O66 V13 2.020(11) . ?
O67 P4 1.526(10) . ?
O67 V23 2.228(11) . ?
O67 V24 2.232(9) . ?
O68 P4 1.538(10) . ?
O68 V21 2.242(11) . ?
O68 V22 2.248(10) . ?
O69 P4 1.525(11) . ?
O69 V20 2.195(11) . ?
O69 V19 2.221(10) . ?
O70 V19 1.595(12) . ?
O71 V19 2.041(11) . ?
O72 V20 2.028(11) . ?
O73 V20 1.995(13) . ?
O73 V19 2.002(12) . ?
O74 V20 1.612(13) . ?
O75 V21 1.962(10) . ?
O75 V20 1.980(11) . ?
O76 V20 1.959(11) . ?
O76 V21 1.966(12) . ?
O77 V21 1.591(12) . ?
O78 V21 2.076(12) . ?
O79 V22 2.033(11) . ?
O80 V22 1.904(15) . ?
O80 V21 2.020(12) . ?
O81 V22 1.615(11) . ?
O82 V22 1.961(12) . ?
O82 V23 1.996(11) . ?
O83 V23 1.926(14) . ?
O83 V22 1.986(12) . ?
O84 V23 1.610(13) . ?
O85 V24 1.980(11) . ?
O85 V23 1.997(12) . ?
O86 V23 2.045(11) . ?
O87 V24 2.087(12) . ?
O88 V24 1.603(11) . ?
O89 V19 1.941(10) . ?
O89 V24 1.984(10) . ?
O90 V24 1.922(13) . ?
O90 V19 1.967(12) . ?
O91 V12 2.014(12) 3_666 ?
O92 V7 2.054(12) 3_666 ?
O93 V2 2.026(10) 3_666 ?
O94 V3 2.046(10) 3_666 ?
O95 V18 2.055(10) 3_666 ?
O96 V13 2.074(11) 3_666 ?
V1 V2 3.071(4) . ?
V3 V4 3.074(4) . ?
V5 V6 3.073(5) . ?
V7 V8 3.064(4) . ?
V9 V10 3.091(4) . ?
V11 V12 3.074(4) . ?
V13 V14 3.064(4) . ?
V15 V16 3.078(4) . ?
V17 V18 3.088(4) . ?
V19 V24 3.089(5) . ?
V20 V21 3.058(4) . ?
V22 V23 3.078(4) . ?
